data_7700817
loop_
_publ_author_name
'Vit\'orica-Yrez\'abal, I\~nigo J'
'Sava, Daniel Florin'
'Reta, Daniel'
'Timco, Grigore A.'
'Winpenny, Richard E. P.'

_publ_section_title
;
 Reversible uptake of sulfur-containing gases by single crystals of a
 Cr<sub>8</sub> metallacrown.
;
_journal_issue 35
_journal_name_full 'Dalton transactions (Cambridge, England : 2003)'
_journal_page_first 13184
_journal_page_last 13189
_journal_paper_doi 10.1039/c9dt02378j
_journal_volume 48
_journal_year 2019
_chemical_formula_moiety 'C80 H144 Cr8 F8 O32'
_chemical_formula_sum 'C80 H144 Cr8 F8 O32'
_chemical_formula_weight 2185.94
_space_group_crystal_system monoclinic
_space_group_IT_number 15
_space_group_name_Hall '-I 2ya'
_space_group_name_H-M_alt 'I 1 2/a 1'
_symmetry_space_group_name_Hall '-I 2ya'
_symmetry_space_group_name_H-M 'I 1 2/a 1'
_atom_sites_solution_hydrogens geom
_audit_creation_date 2018-05-14
_audit_creation_method
;
Olex2 1.2
(compiled 2018.04.26 svn.r3504 for OlexSys, GUI svn.r5492)
;
_audit_update_record
;
2019-06-04 deposited with the CCDC.    2019-08-06 downloaded from the CCDC.
;
_cell_angle_alpha 90
_cell_angle_beta 111.193(4)
_cell_angle_gamma 90
_cell_formula_units_Z 8
_cell_length_a 34.7214(11)
_cell_length_b 16.5877(3)
_cell_length_c 44.6977(17)
_cell_measurement_reflns_used 17600
_cell_measurement_temperature 240.0
_cell_measurement_theta_max 27.4420
_cell_measurement_theta_min 1.8400
_cell_volume 24002.5(14)
_computing_cell_refinement 'CrysAlisPro 1.171.39.27b (Rigaku OD, 2015)'
_computing_data_collection 'CrysAlisPro 1.171.39.27b (Rigaku OD, 2015)'
_computing_data_reduction 'CrysAlisPro 1.171.39.27b (Rigaku OD, 2015)'
_computing_molecular_graphics 'Olex2 (Dolomanov et al., 2009)'
_computing_publication_material 'Olex2 (Dolomanov et al., 2009)'
_computing_structure_refinement 'ShelXL (Sheldrick, 2015)'
_diffrn_ambient_temperature 240.0
_diffrn_detector 'CCD plate'
_diffrn_measured_fraction_theta_full 0.997
_diffrn_measured_fraction_theta_max 0.996
_diffrn_measurement_details
;
List of Runs (angles in degrees, time in seconds):

  # Type    Start    End  Width  t~exp~   \w     \q     \k     \f   Frames
#--------------------------------------------------------------------------
  1  \w      1.00 109.00   1.00    9.00    --   19.90  60.00-164.00  108
  2  \w    -64.00 -12.00   1.00    9.00    --   19.90  60.00-180.00   52
  3  \w     48.00  75.00   1.00    9.00    --   19.90  60.00-180.00   27
  4  \w    -53.00  92.00   1.00    9.00    --   19.90  57.00 -60.00  145
;
_diffrn_measurement_device 'four-circle diffractometer'
_diffrn_measurement_device_type 'XtaLAB AFC11 (RINC): quarter-chi single'
_diffrn_measurement_method '\w scans'
_diffrn_orient_matrix_type 'CrysAlisPro convention (1999,Acta A55,543-557)'
_diffrn_orient_matrix_UB_11 -0.0213185000
_diffrn_orient_matrix_UB_12 -0.0075862000
_diffrn_orient_matrix_UB_13 -0.0036024000
_diffrn_orient_matrix_UB_21 -0.0050713000
_diffrn_orient_matrix_UB_22 0.0342944000
_diffrn_orient_matrix_UB_23 -0.0101573000
_diffrn_orient_matrix_UB_31 -0.0005065000
_diffrn_orient_matrix_UB_32 -0.0243496000
_diffrn_orient_matrix_UB_33 -0.0131777000
_diffrn_radiation_monochromator graphite
_diffrn_radiation_probe x-ray
_diffrn_radiation_type MoK\a
_diffrn_radiation_wavelength 0.71073
_diffrn_reflns_av_R_equivalents 0.0263
_diffrn_reflns_av_unetI/netI 0.0354
_diffrn_reflns_Laue_measured_fraction_full 0.997
_diffrn_reflns_Laue_measured_fraction_max 0.996
_diffrn_reflns_limit_h_max 43
_diffrn_reflns_limit_h_min -43
_diffrn_reflns_limit_k_max 20
_diffrn_reflns_limit_k_min -15
_diffrn_reflns_limit_l_max 55
_diffrn_reflns_limit_l_min -55
_diffrn_reflns_number 66712
_diffrn_reflns_point_group_measured_fraction_full 0.997
_diffrn_reflns_point_group_measured_fraction_max 0.996
_diffrn_reflns_theta_full 25.242
_diffrn_reflns_theta_max 26.372
_diffrn_reflns_theta_min 1.698
_diffrn_source 'fine-focus sealed X-ray tube'
_diffrn_source_type 'Enhance (Mo) X-ray Source'
_exptl_absorpt_coefficient_mu 0.770
_exptl_absorpt_correction_T_max 1.00000
_exptl_absorpt_correction_T_min 0.47011
_exptl_absorpt_correction_type multi-scan
_exptl_absorpt_process_details
;
CrysAlisPro 1.171.39.27b (Rigaku Oxford Diffraction, 2015)
Empirical absorption correction using spherical harmonics,
 implemented in SCALE3 ABSPACK scaling algorithm.
;
_exptl_crystal_colour 'clear dark green'
_exptl_crystal_colour_lustre clear
_exptl_crystal_colour_modifier dark
_exptl_crystal_colour_primary green
_exptl_crystal_density_diffrn 1.210
_exptl_crystal_description block
_exptl_crystal_F_000 9152
_exptl_crystal_size_max 0.4
_exptl_crystal_size_mid 0.1
_exptl_crystal_size_min 0.1
_refine_diff_density_max 1.378
_refine_diff_density_min -0.401
_refine_diff_density_rms 0.065
_refine_ls_extinction_method none
_refine_ls_goodness_of_fit_ref 1.051
_refine_ls_hydrogen_treatment constr
_refine_ls_matrix_type full
_refine_ls_number_parameters 1491
_refine_ls_number_reflns 24447
_refine_ls_number_restraints 864
_refine_ls_restrained_S_all 1.107
_refine_ls_R_factor_all 0.0713
_refine_ls_R_factor_gt 0.0499
_refine_ls_shift/su_max 0.002
_refine_ls_shift/su_mean 0.000
_refine_ls_structure_factor_coef Fsqd
_refine_ls_weighting_details 'w=1/[\s^2^(Fo^2^)+(0.0840P)^2^+22.9760P] where P=(Fo^2^+2Fc^2^)/3'
_refine_ls_weighting_scheme calc
_refine_ls_wR_factor_gt 0.1418
_refine_ls_wR_factor_ref 0.1531
_reflns_Friedel_coverage 0.000
_reflns_number_gt 18071
_reflns_number_total 24447
_reflns_threshold_expression 'I > 2\s(I)'
_cod_data_source_file c9dt02378j2.cif
_cod_data_source_block lrepw166_2_240_00
_cod_depositor_comments 'Adding full bibliography for 7700801--7700822.cif.'
_cod_original_cell_volume 24002.4(14)
_cod_database_code 7700817
_shelx_shelxl_version_number 2014/7
_chemical_oxdiff_formula Cr8F8O34C80H144S
_shelx_space_group_comment
;
The symmetry employed for this shelxl refinement is uniquely defined
by the following loop, which should always be used as a source of
symmetry information in preference to the above space-group names.
They are only intended as comments.
;
_shelx_estimated_absorpt_t_max 0.927
_shelx_estimated_absorpt_t_min 0.748
_reflns_odcompleteness_completeness 84.13
_reflns_odcompleteness_iscentric 1
_reflns_odcompleteness_theta 29.17
_olex2_refinement_description
;
1. Fixed Uiso
 At 1.5 times of:
  All C(H,H,H) groups
2. Restrained distances
 C43-C47 \\sim C43-C45 \\sim C47-C45 \\sim C44-C46 \\sim C44-C48 \\sim C46-C48
 with sigma of 0.004
 C42-C41 \\sim C42-C43 \\sim C42-C47 \\sim C42-C45 \\sim C42-C44 \\sim C42-C46
\\sim C42-C48
 with sigma of 0.002
 C105-C103 \\sim C105-C101 \\sim C103-C101 \\sim C106-C102 \\sim C106-C104
\\sim C102-C104
 with sigma of 0.004
 C100-C99 \\sim C100-C105 \\sim C100-C103 \\sim C100-C101 \\sim C100-C106 \\sim
C100-C102 \\sim C100-
 C104
 with sigma of 0.002
 C77-C73 \\sim C77-C75 \\sim C73-C75 \\sim C76-C72 \\sim C76-C74 \\sim C72-C74
 with sigma of 0.004
 C71-C70 \\sim C71-C77 \\sim C71-C73 \\sim C71-C75 \\sim C71-C76 \\sim C71-C72
\\sim C71-C74
 with sigma of 0.002
 C11-C15 \\sim C11-C13 \\sim C15-C13 \\sim C16-C12 \\sim C16-C14 \\sim C12-C14
 with sigma of 0.004
 C10-C9 \\sim C10-C11 \\sim C10-C15 \\sim C10-C13 \\sim C10-C16 \\sim C10-C12
\\sim C10-C14
 with sigma of 0.002
 C22-C20 \\sim C22-C24 \\sim C20-C24 \\sim C19-C21 \\sim C19-C23 \\sim C21-C23
 with sigma of 0.004
 C18-C17 \\sim C18-C22 \\sim C18-C20 \\sim C18-C24 \\sim C18-C19 \\sim C18-C21
\\sim C18-C23
 with sigma of 0.002
 C36-C38 \\sim C36-C40 \\sim C38-C40 \\sim C35-C37 \\sim C35-C39 \\sim C37-C39
 with sigma of 0.004
 C34-C33 \\sim C34-C36 \\sim C34-C38 \\sim C34-C40 \\sim C34-C35 \\sim C34-C37
\\sim C34-C39
 with sigma of 0.002
 C51-C53 \\sim C51-C55 \\sim C53-C55 \\sim C56-C52 \\sim C56-C54 \\sim C52-C54
 with sigma of 0.004
 C50-C49 \\sim C50-C51 \\sim C50-C53 \\sim C50-C55 \\sim C50-C56 \\sim C50-C52
\\sim C50-C54
 with sigma of 0.002
 C67-C65 \\sim C67-C69 \\sim C65-C69 \\sim C64-C66 \\sim C64-C68 \\sim C66-C68
 with sigma of 0.004
 C63-C62 \\sim C63-C67 \\sim C63-C65 \\sim C63-C69 \\sim C63-C64 \\sim C63-C66
\\sim C63-C68
 with sigma of 0.002
 C4-C6 \\sim C4-C8 \\sim C6-C8 \\sim C3-C5 \\sim C3-C7 \\sim C5-C7
 with sigma of 0.004
 C2-C1 \\sim C2-C4 \\sim C2-C6 \\sim C2-C8 \\sim C2-C3 \\sim C2-C5 \\sim C2-C7
 with sigma of 0.002
 C93-C97 \\sim C93-C95 \\sim C97-C95 \\sim C98-C94 \\sim C98-C96 \\sim C94-C96
 with sigma of 0.004
 C92-C91 \\sim C92-C93 \\sim C92-C97 \\sim C92-C95 \\sim C92-C98 \\sim C92-C94
\\sim C92-C96
 with sigma of 0.002
 C89-C85 \\sim C89-C87 \\sim C85-C87 \\sim C88-C90 \\sim C88-C86 \\sim C90-C86
 with sigma of 0.004
 C84-C83 \\sim C84-C89 \\sim C84-C85 \\sim C84-C87 \\sim C84-C88 \\sim C84-C90
\\sim C84-C86
 with sigma of 0.002
 C30-C32 \\sim C30-C28 \\sim C32-C28 \\sim C27-C29 \\sim C27-C31 \\sim C29-C31
 with sigma of 0.004
 C26-C25 \\sim C26-C30 \\sim C26-C32 \\sim C26-C28 \\sim C26-C27 \\sim C26-C29
\\sim C26-C31
 with sigma of 0.002
3. Rigid body (RIGU) restrains
 C42, C43, C45, C47, C44, C46, C48
 with sigma for 1-2 distances of 0.002 and sigma for 1-3 distances of 0.002
 C101, C103, C105, C102, C104, C106
 with sigma for 1-2 distances of 0.002 and sigma for 1-3 distances of 0.002
 C100, C101, C103, C105, C102, C104, C106
 with sigma for 1-2 distances of 0.002 and sigma for 1-3 distances of 0.002
 C71, C73, C75, C77, C72, C74, C76
 with sigma for 1-2 distances of 0.002 and sigma for 1-3 distances of 0.002
 C10, C11, C13, C15, C12, C14, C16
 with sigma for 1-2 distances of 0.002 and sigma for 1-3 distances of 0.002
 C18, C20, C22, C24, C19, C21, C23
 with sigma for 1-2 distances of 0.002 and sigma for 1-3 distances of 0.002
 C34, C36, C38, C40, C35, C37, C39
 with sigma for 1-2 distances of 0.002 and sigma for 1-3 distances of 0.002
 C50, C51, C53, C55, C52, C54, C56
 with sigma for 1-2 distances of 0.002 and sigma for 1-3 distances of 0.002
 C63, C65, C67, C69, C64, C66, C68
 with sigma for 1-2 distances of 0.002 and sigma for 1-3 distances of 0.002
 C2, C4, C6, C8, C3, C5, C7
 with sigma for 1-2 distances of 0.002 and sigma for 1-3 distances of 0.002
 C92, C93, C95, C97, C94, C96, C98
 with sigma for 1-2 distances of 0.002 and sigma for 1-3 distances of 0.002
 C84, C85, C87, C89, C86, C88, C90
 with sigma for 1-2 distances of 0.002 and sigma for 1-3 distances of 0.002
 C26, C28, C30, C32, C27, C29, C31
 with sigma for 1-2 distances of 0.002 and sigma for 1-3 distances of 0.002
4. Others
 Sof(C44)=Sof(H44A)=Sof(H44B)=Sof(H44C)=Sof(C46)=Sof(H46A)=Sof(H46B)=Sof(H46C)=
 Sof(C48)=Sof(H48A)=Sof(H48B)=Sof(H48C)=1-FVAR(1)
 Sof(C43)=Sof(H43A)=Sof(H43B)=Sof(H43C)=Sof(C45)=Sof(H45A)=Sof(H45B)=Sof(H45C)=
 Sof(C47)=Sof(H47A)=Sof(H47B)=Sof(H47C)=FVAR(1)
 Sof(C102)=Sof(H10M)=Sof(H10N)=Sof(H10O)=Sof(C104)=Sof(H10P)=Sof(H10Q)=
 Sof(H10R)=Sof(C106)=Sof(H10S)=Sof(H10T)=Sof(H10U)=1-FVAR(2)
 Sof(C101)=Sof(H10D)=Sof(H10E)=Sof(H10F)=Sof(C103)=Sof(H10G)=Sof(H10H)=
 Sof(H10I)=Sof(C105)=Sof(H10J)=Sof(H10K)=Sof(H10L)=FVAR(2)
 Sof(C72)=Sof(H72A)=Sof(H72B)=Sof(H72C)=Sof(C74)=Sof(H74A)=Sof(H74B)=Sof(H74C)=
 Sof(C76)=Sof(H76A)=Sof(H76B)=Sof(H76C)=1-FVAR(3)
 Sof(C73)=Sof(H73A)=Sof(H73B)=Sof(H73C)=Sof(C75)=Sof(H75A)=Sof(H75B)=Sof(H75C)=
 Sof(C77)=Sof(H77A)=Sof(H77B)=Sof(H77C)=FVAR(3)
 Sof(C12)=Sof(H12A)=Sof(H12B)=Sof(H12C)=Sof(C14)=Sof(H14A)=Sof(H14B)=Sof(H14C)=
 Sof(C16)=Sof(H16A)=Sof(H16B)=Sof(H16C)=1-FVAR(4)
 Sof(C11)=Sof(H11P)=Sof(H11Q)=Sof(H11R)=Sof(C13)=Sof(H13A)=Sof(H13B)=Sof(H13C)=
 Sof(C15)=Sof(H15A)=Sof(H15B)=Sof(H15C)=FVAR(4)
 Sof(C19)=Sof(H19A)=Sof(H19B)=Sof(H19C)=Sof(C21)=Sof(H21A)=Sof(H21B)=Sof(H21C)=
 Sof(C23)=Sof(H23A)=Sof(H23B)=Sof(H23C)=1-FVAR(5)
 Sof(C20)=Sof(H20A)=Sof(H20B)=Sof(H20C)=Sof(C22)=Sof(H22A)=Sof(H22B)=Sof(H22C)=
 Sof(C24)=Sof(H24A)=Sof(H24B)=Sof(H24C)=FVAR(5)
 Sof(C35)=Sof(H35A)=Sof(H35B)=Sof(H35C)=Sof(C37)=Sof(H37A)=Sof(H37B)=Sof(H37C)=
 Sof(C39)=Sof(H39A)=Sof(H39B)=Sof(H39C)=1-FVAR(6)
 Sof(C36)=Sof(H36A)=Sof(H36B)=Sof(H36C)=Sof(C38)=Sof(H38A)=Sof(H38B)=Sof(H38C)=
 Sof(C40)=Sof(H40A)=Sof(H40B)=Sof(H40C)=FVAR(6)
 Sof(C52)=Sof(H52A)=Sof(H52B)=Sof(H52C)=Sof(C54)=Sof(H54A)=Sof(H54B)=Sof(H54C)=
 Sof(C56)=Sof(H56A)=Sof(H56B)=Sof(H56C)=1-FVAR(7)
 Sof(C51)=Sof(H51A)=Sof(H51B)=Sof(H51C)=Sof(C53)=Sof(H53A)=Sof(H53B)=Sof(H53C)=
 Sof(C55)=Sof(H55A)=Sof(H55B)=Sof(H55C)=FVAR(7)
 Sof(C64)=Sof(H64A)=Sof(H64B)=Sof(H64C)=Sof(C66)=Sof(H66A)=Sof(H66B)=Sof(H66C)=
 Sof(C68)=Sof(H68A)=Sof(H68B)=Sof(H68C)=1-FVAR(8)
 Sof(C65)=Sof(H65A)=Sof(H65B)=Sof(H65C)=Sof(C67)=Sof(H67A)=Sof(H67B)=Sof(H67C)=
 Sof(C69)=Sof(H69A)=Sof(H69B)=Sof(H69C)=FVAR(8)
 Sof(C3)=Sof(H3A)=Sof(H3B)=Sof(H3C)=Sof(C5)=Sof(H5A)=Sof(H5B)=Sof(H5C)=Sof(C7)=
 Sof(H7A)=Sof(H7B)=Sof(H7C)=1-FVAR(9)
 Sof(C4)=Sof(H4A)=Sof(H4B)=Sof(H4C)=Sof(C6)=Sof(H6A)=Sof(H6B)=Sof(H6C)=Sof(C8)=
 Sof(H8A)=Sof(H8B)=Sof(H8C)=FVAR(9)
 Sof(C94)=Sof(H94A)=Sof(H94B)=Sof(H94C)=Sof(C96)=Sof(H96A)=Sof(H96B)=Sof(H96C)=
 Sof(C98)=Sof(H98A)=Sof(H98B)=Sof(H98C)=1-FVAR(10)
 Sof(C93)=Sof(H93A)=Sof(H93B)=Sof(H93C)=Sof(C95)=Sof(H95A)=Sof(H95B)=Sof(H95C)=
 Sof(C97)=Sof(H97A)=Sof(H97B)=Sof(H97C)=FVAR(10)
 Sof(C27)=Sof(H27A)=Sof(H27B)=Sof(H27C)=Sof(C29)=Sof(H29A)=Sof(H29B)=Sof(H29C)=
 Sof(C31)=Sof(H31A)=Sof(H31B)=Sof(H31C)=1-FVAR(11)
 Sof(C28)=Sof(H28A)=Sof(H28B)=Sof(H28C)=Sof(C30)=Sof(H30A)=Sof(H30B)=Sof(H30C)=
 Sof(C32)=Sof(H32A)=Sof(H32B)=Sof(H32C)=FVAR(11)
 Sof(C86)=Sof(H86A)=Sof(H86B)=Sof(H86C)=Sof(C88)=Sof(H88A)=Sof(H88B)=Sof(H88C)=
 Sof(C90)=Sof(H90A)=Sof(H90B)=Sof(H90C)=1-FVAR(12)
 Sof(C85)=Sof(H85A)=Sof(H85B)=Sof(H85C)=Sof(C87)=Sof(H87A)=Sof(H87B)=Sof(H87C)=
 Sof(C89)=Sof(H89A)=Sof(H89B)=Sof(H89C)=FVAR(12)
5.a Me refined with riding coordinates:
 C60(H60A,H60B,H60C), C61(H61A,H61B,H61C), C80(H80A,H80B,H80C), C81(H81A,H81B,
 H81C), C82(H82A,H82B,H82C), C109(H10A,H10B,H10C), C110(H11A,H11B,H11C),
 C111(H11D,H11E,H11F), C114(H11G,H11H,H11I), C115(H11J,H11K,H11L), C116(H11M,
 H11N,H11O), C4(H4A,H4B,H4C), C6(H6A,H6B,H6C), C8(H8A,H8B,H8C), C11(H11P,H11Q,
 H11R), C13(H13A,H13B,H13C), C15(H15A,H15B,H15C), C20(H20A,H20B,H20C), C22(H22A,
 H22B,H22C), C24(H24A,H24B,H24C), C28(H28A,H28B,H28C), C30(H30A,H30B,H30C),
 C32(H32A,H32B,H32C), C36(H36A,H36B,H36C), C38(H38A,H38B,H38C), C40(H40A,H40B,
 H40C), C43(H43A,H43B,H43C), C45(H45A,H45B,H45C), C47(H47A,H47B,H47C), C51(H51A,
 H51B,H51C), C55(H55A,H55B,H55C), C65(H65A,H65B,H65C), C67(H67A,H67B,H67C),
 C69(H69A,H69B,H69C), C73(H73A,H73B,H73C), C75(H75A,H75B,H75C), C77(H77A,H77B,
 H77C), C85(H85A,H85B,H85C), C87(H87A,H87B,H87C), C89(H89A,H89B,H89C), C93(H93A,
 H93B,H93C), C95(H95A,H95B,H95C), C97(H97A,H97B,H97C), C101(H10D,H10E,H10F),
 C103(H10G,H10H,H10I), C105(H10J,H10K,H10L), C3(H3A,H3B,H3C), C5(H5A,H5B,H5C),
 C7(H7A,H7B,H7C), C12(H12A,H12B,H12C), C14(H14A,H14B,H14C), C16(H16A,H16B,H16C),
  C19(H19A,H19B,H19C), C21(H21A,H21B,H21C), C23(H23A,H23B,H23C), C27(H27A,H27B,
 H27C), C29(H29A,H29B,H29C), C31(H31A,H31B,H31C), C35(H35A,H35B,H35C), C37(H37A,
 H37B,H37C), C39(H39A,H39B,H39C), C44(H44A,H44B,H44C), C46(H46A,H46B,H46C),
 C48(H48A,H48B,H48C), C52(H52A,H52B,H52C), C54(H54A,H54B,H54C), C56(H56A,H56B,
 H56C), C64(H64A,H64B,H64C), C66(H66A,H66B,H66C), C68(H68A,H68B,H68C), C72(H72A,
 H72B,H72C), C74(H74A,H74B,H74C), C76(H76A,H76B,H76C), C86(H86A,H86B,H86C),
 C88(H88A,H88B,H88C), C90(H90A,H90B,H90C), C94(H94A,H94B,H94C), C96(H96A,H96B,
 H96C), C98(H98A,H98B,H98C), C102(H10M,H10N,H10O), C104(H10P,H10Q,H10R),
 C106(H10S,H10T,H10U)
5.b Idealised Me refined as rotating group:
 C59(H59A,H59B,H59C), C53(H53A,H53B,H53C)
;
_olex2_submission_special_instructions 'No special instructions were received'
_oxdiff_exptl_absorpt_empirical_details
;
Empirical correction (ABSPACK) includes:
- Absorption correction using spherical harmonics
- Frame scaling
;
_oxdiff_exptl_absorpt_empirical_full_max 1.811
_oxdiff_exptl_absorpt_empirical_full_min 0.410

loop_
_space_group_symop_operation_xyz
'x, y, z'
'-x+1/2, y, -z'
'x+1/2, y+1/2, z+1/2'
'-x+1, y+1/2, -z+1/2'
'-x, -y, -z'
'x-1/2, -y, z'
'-x+1/2, -y+1/2, -z+1/2'
'x, -y+1/2, z+1/2'

loop_
_atom_site_label
_atom_site_type_symbol
_atom_site_fract_x
_atom_site_fract_y
_atom_site_fract_z
_atom_site_U_iso_or_equiv
_atom_site_adp_type
_atom_site_occupancy
_atom_site_site_symmetry_order
_atom_site_calc_flag
_atom_site_refinement_flags_posn
_atom_site_refinement_flags_adp
_atom_site_refinement_flags_occupancy
_atom_site_disorder_assembly
_atom_site_disorder_group
Cr1 Cr 0.42550(2) 0.51790(3) 0.33673(2) 0.03347(11) Uani 1 1 d . . . . .
Cr2 Cr 0.50194(2) 0.38691(3) 0.34099(2) 0.04146(12) Uani 1 1 d . . . . .
Cr3 Cr 0.51854(2) 0.19114(3) 0.36178(2) 0.04283(13) Uani 1 1 d . . . . .
Cr4 Cr 0.47010(2) 0.05248(3) 0.39097(2) 0.04126(12) Uani 1 1 d . . . . .
Cr5 Cr 0.38762(2) 0.04846(3) 0.41443(2) 0.03744(12) Uani 1 1 d . . . . .
Cr6 Cr 0.31219(2) 0.18122(3) 0.40962(2) 0.03925(12) Uani 1 1 d . . . . .
Cr7 Cr 0.30255(2) 0.38093(3) 0.39665(2) 0.03648(11) Uani 1 1 d . . . . .
Cr8 Cr 0.34121(2) 0.51369(3) 0.35821(2) 0.03484(11) Uani 1 1 d . . . . .
F1 F 0.46034(5) 0.42783(9) 0.35519(4) 0.0377(4) Uani 1 1 d . . . . .
F2 F 0.48314(5) 0.28051(9) 0.34423(4) 0.0391(4) Uani 1 1 d . . . . .
F3 F 0.48566(5) 0.16104(9) 0.38604(4) 0.0376(4) Uani 1 1 d . . . . .
F4 F 0.41556(5) 0.08480(9) 0.38701(4) 0.0386(4) Uani 1 1 d . . . . .
F5 F 0.36792(5) 0.15536(9) 0.41577(4) 0.0374(4) Uani 1 1 d . . . . .
F6 F 0.31596(5) 0.27539(9) 0.38647(4) 0.0391(4) Uani 1 1 d . . . . .
F7 F 0.34643(5) 0.42281(9) 0.38559(4) 0.0364(3) Uani 1 1 d . . . . .
F8 F 0.37949(5) 0.46456(9) 0.34179(4) 0.0358(3) Uani 1 1 d . . . . .
O7 O 0.47058(7) 0.57917(12) 0.33217(6) 0.0487(5) Uani 1 1 d . . . . .
O8 O 0.52248(8) 0.49492(14) 0.33811(7) 0.0678(7) Uani 1 1 d . . . . .
O9 O 0.41107(7) 0.47051(13) 0.29394(5) 0.0462(5) Uani 1 1 d . . . . .
O10 O 0.46393(7) 0.39081(14) 0.29653(5) 0.0525(6) Uani 1 1 d . . . . .
O11 O 0.54427(8) 0.34743(15) 0.32559(7) 0.0654(7) Uani 1 1 d . . . . .
O12 O 0.55264(9) 0.21841(15) 0.33674(7) 0.0729(8) Uani 1 1 d . . . . .
O13 O 0.54151(7) 0.38369(13) 0.38526(6) 0.0611(7) Uani 1 1 d . . . . .
O14 O 0.55449(7) 0.25515(14) 0.39766(6) 0.0596(6) Uani 1 1 d . . . . .
O15 O 0.55682(9) 0.10194(16) 0.37831(8) 0.0780(9) Uani 1 1 d . . . . .
O16 O 0.52483(9) 0.01149(14) 0.39638(7) 0.0669(7) Uani 1 1 d . . . . .
O17 O 0.48478(9) 0.12436(14) 0.32595(6) 0.0634(7) Uani 1 1 d . . . . .
O18 O 0.45128(8) 0.03644(15) 0.34458(6) 0.0615(7) Uani 1 1 d . . . . .
O19 O 0.45610(9) -0.05979(13) 0.39429(7) 0.0671(7) Uani 1 1 d . . . . .
O20 O 0.40511(8) -0.06222(12) 0.41277(6) 0.0538(6) Uani 1 1 d . . . . .
O21 O 0.48975(7) 0.07278(14) 0.43686(5) 0.0518(6) Uani 1 1 d . . . . .
O22 O 0.43570(7) 0.07628(14) 0.45210(5) 0.0481(5) Uani 1 1 d . . . . .
O23 O 0.36081(8) 0.00831(13) 0.44314(6) 0.0540(6) Uani 1 1 d . . . . .
O24 O 0.30529(8) 0.08608(13) 0.43292(6) 0.0567(6) Uani 1 1 d . . . . .
O25 O 0.33846(7) 0.02242(13) 0.37695(5) 0.0501(6) Uani 1 1 d . . . . .
O26 O 0.29192(7) 0.12001(13) 0.36965(5) 0.0530(6) Uani 1 1 d . . . . .
O27 O 0.25497(7) 0.20742(14) 0.40298(6) 0.0554(6) Uani 1 1 d . . . . .
O28 O 0.25604(7) 0.34124(13) 0.40721(6) 0.0503(5) Uani 1 1 d . . . . .
O29 O 0.33164(7) 0.23889(13) 0.45075(5) 0.0473(5) Uani 1 1 d . . . . .
O30 O 0.33961(7) 0.36832(13) 0.44116(5) 0.0488(5) Uani 1 1 d . . . . .
O31 O 0.28903(8) 0.48798(13) 0.40829(6) 0.0541(6) Uani 1 1 d . . . . .
O32 O 0.30395(7) 0.57054(13) 0.37471(6) 0.0524(6) Uani 1 1 d . . . . .
O33 O 0.26415(6) 0.39260(13) 0.35253(5) 0.0485(5) Uani 1 1 d . . . . .
O34 O 0.29495(7) 0.46187(15) 0.32460(5) 0.0526(6) Uani 1 1 d . . . . .
O35 O 0.33415(7) 0.60442(13) 0.32896(5) 0.0480(5) Uani 1 1 d . . . . .
O36 O 0.39003(6) 0.60868(12) 0.31595(5) 0.0435(5) Uani 1 1 d . . . . .
O37 O 0.38696(6) 0.55902(11) 0.39402(5) 0.0403(5) Uani 1 1 d . . . . .
O38 O 0.44264(6) 0.55809(12) 0.38080(5) 0.0409(5) Uani 1 1 d . . . . .
C1 C 0.50688(10) 0.56335(18) 0.33483(8) 0.0463(7) Uani 1 1 d D . . . .
C2 C 0.53469(9) 0.63501(17) 0.33525(9) 0.0736(10) Uani 1 1 d D U . . .
C9 C 0.42903(10) 0.42164(19) 0.28204(7) 0.0447(7) Uani 1 1 d D . . . .
C10 C 0.40668(11) 0.4006(2) 0.24681(7) 0.0808(12) Uani 1 1 d D U . . .
C17 C 0.55978(10) 0.2803(2) 0.32482(8) 0.0496(8) Uani 1 1 d D . . . .
C18 C 0.58890(12) 0.2749(2) 0.30655(10) 0.0823(12) Uani 1 1 d D U . . .
C25 C 0.56095(9) 0.3283(2) 0.40329(7) 0.0478(8) Uani 1 1 d D . . . .
C26 C 0.59623(10) 0.3520(2) 0.43384(8) 0.0810(12) Uani 1 1 d D U . . .
C33 C 0.55448(11) 0.0359(2) 0.39033(8) 0.0512(8) Uani 1 1 d D . . . .
C34 C 0.59056(11) -0.0211(2) 0.39688(9) 0.0850(13) Uani 1 1 d D U . . .
C41 C 0.46028(11) 0.0678(2) 0.32276(7) 0.0501(8) Uani 1 1 d D . . . .
C42 C 0.44067(14) 0.0334(3) 0.28920(8) 0.0989(15) Uani 1 1 d D U . . .
C49 C 0.42880(11) -0.09453(16) 0.40099(8) 0.0483(8) Uani 1 1 d D . . . .
C50 C 0.42317(10) -0.18483(15) 0.39363(7) 0.0681(10) Uani 1 1 d D U . . .
C57 C 0.47235(11) 0.09122(18) 0.45593(7) 0.0436(7) Uani 1 1 d . . . . .
C58 C 0.49728(13) 0.1401(3) 0.48537(9) 0.0724(12) Uani 1 1 d . . . . .
C59 C 0.48350(19) 0.1217(4) 0.51325(10) 0.112(2) Uani 1 1 d . . . . .
H59A H 0.4539 0.1301 0.5066 0.168 Uiso 1 1 calc GR . . . .
H59B H 0.4978 0.1571 0.5311 0.168 Uiso 1 1 calc GR . . . .
H59C H 0.4900 0.0660 0.5198 0.168 Uiso 1 1 calc GR . . . .
C60 C 0.4882(2) 0.2266(3) 0.47486(14) 0.133(3) Uani 1 1 d . . . . .
H60A H 0.4972 0.2371 0.4571 0.200 Uiso 1 1 calc R . . . .
H60B H 0.4587 0.2363 0.4682 0.200 Uiso 1 1 calc R . . . .
H60C H 0.5028 0.2620 0.4926 0.200 Uiso 1 1 calc R . . . .
C61 C 0.54320(15) 0.1217(4) 0.49534(13) 0.124(2) Uani 1 1 d . . . . .
H61A H 0.5482 0.0658 0.5020 0.187 Uiso 1 1 calc R . . . .
H61B H 0.5519 0.1312 0.4773 0.187 Uiso 1 1 calc R . . . .
H61C H 0.5587 0.1565 0.5131 0.187 Uiso 1 1 calc R . . . .
C62 C 0.32729(11) 0.02649(19) 0.44566(8) 0.0486(8) Uani 1 1 d D . . . .
C63 C 0.31075(11) -0.0280(2) 0.46550(9) 0.0786(11) Uani 1 1 d D U . . .
C70 C 0.30475(10) 0.05568(19) 0.36178(7) 0.0472(8) Uani 1 1 d D . . . .
C71 C 0.27685(10) 0.0118(2) 0.33218(7) 0.0805(12) Uani 1 1 d D U . . .
C78 C 0.23910(10) 0.2734(2) 0.40490(8) 0.0487(8) Uani 1 1 d . . . . .
C79 C 0.19530(12) 0.2706(2) 0.40493(12) 0.0722(11) Uani 1 1 d . . . . .
C80 C 0.16798(14) 0.2327(3) 0.37292(14) 0.1064(19) Uani 1 1 d . . . . .
H80A H 0.1677 0.2673 0.3554 0.160 Uiso 1 1 calc R . . . .
H80B H 0.1789 0.1802 0.3706 0.160 Uiso 1 1 calc R . . . .
H80C H 0.1400 0.2266 0.3726 0.160 Uiso 1 1 calc R . . . .
C81 C 0.17991(16) 0.3557(3) 0.40846(17) 0.111(2) Uani 1 1 d . . . . .
H81A H 0.1801 0.3890 0.3907 0.166 Uiso 1 1 calc R . . . .
H81B H 0.1520 0.3525 0.4084 0.166 Uiso 1 1 calc R . . . .
H81C H 0.1979 0.3793 0.4285 0.166 Uiso 1 1 calc R . . . .
C82 C 0.19550(19) 0.2159(4) 0.43229(16) 0.125(2) Uani 1 1 d . . . . .
H82A H 0.1679 0.2130 0.4328 0.187 Uiso 1 1 calc R . . . .
H82B H 0.2045 0.1624 0.4290 0.187 Uiso 1 1 calc R . . . .
H82C H 0.2143 0.2375 0.4525 0.187 Uiso 1 1 calc R . . . .
C83 C 0.34361(10) 0.30923(19) 0.45956(6) 0.0436(7) Uani 1 1 d D . . . .
C84 C 0.36226(10) 0.32567(18) 0.49541(6) 0.0654(10) Uani 1 1 d D U . . .
C91 C 0.28951(10) 0.55563(19) 0.39606(9) 0.0500(8) Uani 1 1 d D . . . .
C92 C 0.27241(13) 0.62636(19) 0.40891(11) 0.0891(13) Uani 1 1 d D U . . .
C99 C 0.26698(10) 0.4177(2) 0.32703(8) 0.0562(9) Uani 1 1 d D . . . .
C100 C 0.23256(15) 0.3945(4) 0.29592(10) 0.135(3) Uani 1 1 d D U . . .
C107 C 0.35386(9) 0.62825(16) 0.31215(7) 0.0371(6) Uani 1 1 d . . . . .
C108 C 0.33069(10) 0.68309(19) 0.28398(7) 0.0475(8) Uani 1 1 d . . . . .
C109 C 0.30741(17) 0.6259(3) 0.25664(10) 0.0998(19) Uani 1 1 d . . . . .
H10A H 0.3270 0.5920 0.2516 0.150 Uiso 1 1 calc R . . . .
H10B H 0.2889 0.5924 0.2631 0.150 Uiso 1 1 calc R . . . .
H10C H 0.2916 0.6571 0.2378 0.150 Uiso 1 1 calc R . . . .
C110 C 0.36125(15) 0.7351(3) 0.27472(11) 0.0883(15) Uani 1 1 d . . . . .
H11A H 0.3805 0.7004 0.2696 0.132 Uiso 1 1 calc R . . . .
H11B H 0.3462 0.7677 0.2562 0.132 Uiso 1 1 calc R . . . .
H11C H 0.3763 0.7699 0.2925 0.132 Uiso 1 1 calc R . . . .
C111 C 0.30024(13) 0.7365(3) 0.29209(9) 0.0719(12) Uani 1 1 d . . . . .
H11D H 0.2859 0.7708 0.2739 0.108 Uiso 1 1 calc R . . . .
H11E H 0.2804 0.7031 0.2970 0.108 Uiso 1 1 calc R . . . .
H11F H 0.3150 0.7697 0.3105 0.108 Uiso 1 1 calc R . . . .
C112 C 0.42528(10) 0.55422(15) 0.40089(7) 0.0367(6) Uani 1 1 d . . . . .
C113 C 0.45210(12) 0.5375(2) 0.43583(8) 0.0564(9) Uani 1 1 d . . . . .
C114 C 0.45473(15) 0.4455(2) 0.43766(10) 0.0794(13) Uani 1 1 d . . . . .
H11G H 0.4272 0.4231 0.4321 0.119 Uiso 1 1 calc R . . . .
H11H H 0.4670 0.4257 0.4227 0.119 Uiso 1 1 calc R . . . .
H11I H 0.4717 0.4293 0.4593 0.119 Uiso 1 1 calc R . . . .
C115 C 0.49477(14) 0.5735(3) 0.44436(11) 0.0990(18) Uani 1 1 d . . . . .
H11J H 0.5110 0.5618 0.4666 0.149 Uiso 1 1 calc R . . . .
H11K H 0.5082 0.5503 0.4307 0.149 Uiso 1 1 calc R . . . .
H11L H 0.4925 0.6314 0.4412 0.149 Uiso 1 1 calc R . . . .
C116 C 0.43146(19) 0.5681(3) 0.45864(10) 0.1017(18) Uani 1 1 d . . . . .
H11M H 0.4042 0.5444 0.4528 0.152 Uiso 1 1 calc R . . . .
H11N H 0.4481 0.5531 0.4805 0.152 Uiso 1 1 calc R . . . .
H11O H 0.4290 0.6264 0.4571 0.152 Uiso 1 1 calc R . . . .
C4 C 0.57293(19) 0.6049(5) 0.3294(2) 0.078(2) Uani 0.692(16) 1 d D U P A 1
H4A H 0.5875 0.5663 0.3459 0.118 Uiso 0.692(16) 1 calc R . P A 1
H4B H 0.5646 0.5792 0.3085 0.118 Uiso 0.692(16) 1 calc R . P A 1
H4C H 0.5909 0.6501 0.3300 0.118 Uiso 0.692(16) 1 calc R . P A 1
C6 C 0.5479(3) 0.6755(7) 0.36809(17) 0.101(3) Uani 0.692(16) 1 d D U P A 1
H6A H 0.5625 0.6369 0.3846 0.151 Uiso 0.692(16) 1 calc R . P A 1
H6B H 0.5660 0.7205 0.3687 0.151 Uiso 0.692(16) 1 calc R . P A 1
H6C H 0.5237 0.6949 0.3718 0.151 Uiso 0.692(16) 1 calc R . P A 1
C8 C 0.5118(3) 0.6957(6) 0.3092(2) 0.142(4) Uani 0.692(16) 1 d D U P A 1
H8A H 0.5034 0.6699 0.2884 0.212 Uiso 0.692(16) 1 calc R . P A 1
H8B H 0.4875 0.7151 0.3130 0.212 Uiso 0.692(16) 1 calc R . P A 1
H8C H 0.5299 0.7408 0.3098 0.212 Uiso 0.692(16) 1 calc R . P A 1
C11 C 0.4075(7) 0.3091(3) 0.2439(5) 0.099(6) Uani 0.194(6) 1 d D U P B 1
H11P H 0.4357 0.2900 0.2537 0.149 Uiso 0.194(6) 1 calc R . P B 1
H11Q H 0.3907 0.2851 0.2548 0.149 Uiso 0.194(6) 1 calc R . P B 1
H11R H 0.3966 0.2940 0.2214 0.149 Uiso 0.194(6) 1 calc R . P B 1
C13 C 0.4337(5) 0.4387(13) 0.2303(5) 0.114(6) Uani 0.194(6) 1 d D U P B 1
H13A H 0.4617 0.4190 0.2402 0.171 Uiso 0.194(6) 1 calc R . P B 1
H13B H 0.4230 0.4247 0.2077 0.171 Uiso 0.194(6) 1 calc R . P B 1
H13C H 0.4334 0.4969 0.2326 0.171 Uiso 0.194(6) 1 calc R . P B 1
C15 C 0.3625(3) 0.4312(12) 0.2316(4) 0.093(5) Uani 0.194(6) 1 d D U P B 1
H15A H 0.3455 0.4067 0.2422 0.140 Uiso 0.194(6) 1 calc R . P B 1
H15B H 0.3622 0.4893 0.2338 0.140 Uiso 0.194(6) 1 calc R . P B 1
H15C H 0.3517 0.4171 0.2090 0.140 Uiso 0.194(6) 1 calc R . P B 1
C20 C 0.6210(2) 0.2098(4) 0.3201(2) 0.119(3) Uani 0.695(6) 1 d D U P C 1
H20A H 0.6391 0.2078 0.3079 0.178 Uiso 0.695(6) 1 calc R . P C 1
H20B H 0.6371 0.2216 0.3424 0.178 Uiso 0.695(6) 1 calc R . P C 1
H20C H 0.6073 0.1581 0.3186 0.178 Uiso 0.695(6) 1 calc R . P C 1
C22 C 0.6101(2) 0.3545(3) 0.3060(2) 0.107(2) Uani 0.695(6) 1 d D U P C 1
H22A H 0.5894 0.3961 0.2973 0.160 Uiso 0.695(6) 1 calc R . P C 1
H22B H 0.6278 0.3689 0.3276 0.160 Uiso 0.695(6) 1 calc R . P C 1
H22C H 0.6266 0.3494 0.2926 0.160 Uiso 0.695(6) 1 calc R . P C 1
C24 C 0.5615(2) 0.2531(5) 0.27254(14) 0.136(3) Uani 0.695(6) 1 d D U P C 1
H24A H 0.5410 0.2950 0.2639 0.204 Uiso 0.695(6) 1 calc R . P C 1
H24B H 0.5783 0.2483 0.2593 0.204 Uiso 0.695(6) 1 calc R . P C 1
H24C H 0.5478 0.2022 0.2726 0.204 Uiso 0.695(6) 1 calc R . P C 1
C28 C 0.6274(2) 0.2838(4) 0.4447(2) 0.135(4) Uani 0.633(7) 1 d D U P D 1
H28A H 0.6392 0.2737 0.4284 0.203 Uiso 0.633(7) 1 calc R . P D 1
H28B H 0.6492 0.2987 0.4647 0.203 Uiso 0.633(7) 1 calc R . P D 1
H28C H 0.6137 0.2354 0.4480 0.203 Uiso 0.633(7) 1 calc R . P D 1
C30 C 0.5775(2) 0.3684(6) 0.45913(16) 0.114(3) Uani 0.633(7) 1 d D U P D 1
H30A H 0.5577 0.4120 0.4520 0.172 Uiso 0.633(7) 1 calc R . P D 1
H30B H 0.5637 0.3202 0.4625 0.172 Uiso 0.633(7) 1 calc R . P D 1
H30C H 0.5992 0.3835 0.4791 0.172 Uiso 0.633(7) 1 calc R . P D 1
C32 C 0.6172(3) 0.4276(5) 0.42803(19) 0.121(3) Uani 0.633(7) 1 d D U P D 1
H32A H 0.6291 0.4168 0.4119 0.182 Uiso 0.633(7) 1 calc R . P D 1
H32B H 0.5970 0.4706 0.4207 0.182 Uiso 0.633(7) 1 calc R . P D 1
H32C H 0.6389 0.4438 0.4479 0.182 Uiso 0.633(7) 1 calc R . P D 1
C36 C 0.6097(6) -0.0301(13) 0.43291(13) 0.108(6) Uani 0.207(7) 1 d D U P E 1
H36A H 0.5888 -0.0482 0.4411 0.163 Uiso 0.207(7) 1 calc R . P E 1
H36B H 0.6318 -0.0693 0.4383 0.163 Uiso 0.207(7) 1 calc R . P E 1
H36C H 0.6206 0.0215 0.4425 0.163 Uiso 0.207(7) 1 calc R . P E 1
C38 C 0.6225(5) 0.0070(11) 0.3836(5) 0.093(5) Uani 0.207(7) 1 d D U P E 1
H38A H 0.6098 0.0125 0.3604 0.140 Uiso 0.207(7) 1 calc R . P E 1
H38B H 0.6335 0.0587 0.3929 0.140 Uiso 0.207(7) 1 calc R . P E 1
H38C H 0.6448 -0.0321 0.3887 0.140 Uiso 0.207(7) 1 calc R . P E 1
C40 C 0.5719(5) -0.1002(7) 0.3816(5) 0.107(5) Uani 0.207(7) 1 d D U P E 1
H40A H 0.5597 -0.0936 0.3585 0.160 Uiso 0.207(7) 1 calc R . P E 1
H40B H 0.5932 -0.1411 0.3868 0.160 Uiso 0.207(7) 1 calc R . P E 1
H40C H 0.5507 -0.1165 0.3898 0.160 Uiso 0.207(7) 1 calc R . P E 1
C43 C 0.4099(2) -0.0330(5) 0.28717(17) 0.123(3) Uani 0.690(7) 1 d D U P F 1
H43A H 0.3883 -0.0123 0.2941 0.184 Uiso 0.690(7) 1 calc R . P F 1
H43B H 0.3977 -0.0517 0.2652 0.184 Uiso 0.690(7) 1 calc R . P F 1
H43C H 0.4239 -0.0774 0.3009 0.184 Uiso 0.690(7) 1 calc R . P F 1
C45 C 0.4746(2) 0.0023(6) 0.2784(2) 0.135(3) Uani 0.690(7) 1 d D U P F 1
H45A H 0.4941 0.0453 0.2798 0.203 Uiso 0.690(7) 1 calc R . P F 1
H45B H 0.4888 -0.0421 0.2921 0.203 Uiso 0.690(7) 1 calc R . P F 1
H45C H 0.4626 -0.0164 0.2564 0.203 Uiso 0.690(7) 1 calc R . P F 1
C47 C 0.4185(3) 0.1025(4) 0.26745(19) 0.137(3) Uani 0.690(7) 1 d D U P F 1
H47A H 0.4381 0.1452 0.2686 0.205 Uiso 0.690(7) 1 calc R . P F 1
H47B H 0.4064 0.0833 0.2455 0.205 Uiso 0.690(7) 1 calc R . P F 1
H47C H 0.3969 0.1230 0.2743 0.205 Uiso 0.690(7) 1 calc R . P F 1
C51 C 0.3902(3) -0.2245(7) 0.4039(4) 0.102(4) Uani 0.410(12) 1 d D U P G 1
H51A H 0.3883 -0.2814 0.3985 0.153 Uiso 0.410(12) 1 calc R . P G 1
H51B H 0.3975 -0.2184 0.4269 0.153 Uiso 0.410(12) 1 calc R . P G 1
H51C H 0.3637 -0.1990 0.3928 0.153 Uiso 0.410(12) 1 calc R . P G 1
C53 C 0.4648(2) -0.2278(6) 0.4090(3) 0.079(3) Uani 0.410(12) 1 d D U P G 1
H53A H 0.4860 -0.1980 0.4043 0.119 Uiso 0.410(12) 1 calc GR . P G 1
H53B H 0.4629 -0.2819 0.4003 0.119 Uiso 0.410(12) 1 calc GR . P G 1
H53C H 0.4718 -0.2306 0.4320 0.119 Uiso 0.410(12) 1 calc GR . P G 1
C55 C 0.4102(5) -0.1861(7) 0.35699(10) 0.092(3) Uani 0.410(12) 1 d D U P G 1
H55A H 0.4314 -0.1607 0.3509 0.139 Uiso 0.410(12) 1 calc R . P G 1
H55B H 0.4064 -0.2414 0.3495 0.139 Uiso 0.410(12) 1 calc R . P G 1
H55C H 0.3844 -0.1569 0.3474 0.139 Uiso 0.410(12) 1 calc R . P G 1
C65 C 0.3025(2) 0.0240(4) 0.49045(14) 0.108(2) Uani 0.780(7) 1 d D U P H 1
H65A H 0.2831 0.0663 0.4798 0.162 Uiso 0.780(7) 1 calc R . P H 1
H65B H 0.2909 -0.0090 0.5030 0.162 Uiso 0.780(7) 1 calc R . P H 1
H65C H 0.3281 0.0480 0.5045 0.162 Uiso 0.780(7) 1 calc R . P H 1
C67 C 0.34105(19) -0.0943(3) 0.48191(17) 0.110(3) Uani 0.780(7) 1 d D U P H 1
H67A H 0.3294 -0.1278 0.4943 0.165 Uiso 0.780(7) 1 calc R . P H 1
H67B H 0.3464 -0.1270 0.4658 0.165 Uiso 0.780(7) 1 calc R . P H 1
H67C H 0.3667 -0.0705 0.4961 0.165 Uiso 0.780(7) 1 calc R . P H 1
C69 C 0.27056(18) -0.0640(4) 0.44301(16) 0.128(3) Uani 0.780(7) 1 d D U P H 1
H69A H 0.2514 -0.0210 0.4327 0.192 Uiso 0.780(7) 1 calc R . P H 1
H69B H 0.2759 -0.0963 0.4268 0.192 Uiso 0.780(7) 1 calc R . P H 1
H69C H 0.2586 -0.0977 0.4551 0.192 Uiso 0.780(7) 1 calc R . P H 1
C73 C 0.23999(19) 0.0616(4) 0.31252(14) 0.118(3) Uani 0.785(9) 1 d D U P I 1
H73A H 0.2232 0.0310 0.2939 0.176 Uiso 0.785(9) 1 calc R . P I 1
H73B H 0.2237 0.0752 0.3255 0.176 Uiso 0.785(9) 1 calc R . P I 1
H73C H 0.2494 0.1107 0.3056 0.176 Uiso 0.785(9) 1 calc R . P I 1
C75 C 0.2624(2) -0.0642(4) 0.34371(15) 0.126(3) Uani 0.785(9) 1 d D U P I 1
H75A H 0.2862 -0.0960 0.3563 0.189 Uiso 0.785(9) 1 calc R . P I 1
H75B H 0.2465 -0.0499 0.3568 0.189 Uiso 0.785(9) 1 calc R . P I 1
H75C H 0.2453 -0.0954 0.3254 0.189 Uiso 0.785(9) 1 calc R . P I 1
C77 C 0.30157(18) -0.0115(4) 0.31170(13) 0.095(2) Uani 0.785(9) 1 d D U P I 1
H77A H 0.3252 -0.0435 0.3243 0.143 Uiso 0.785(9) 1 calc R . P I 1
H77B H 0.2843 -0.0428 0.2934 0.143 Uiso 0.785(9) 1 calc R . P I 1
H77C H 0.3110 0.0368 0.3042 0.143 Uiso 0.785(9) 1 calc R . P I 1
C85 C 0.33018(17) 0.3750(4) 0.50321(13) 0.107(2) Uani 0.884(7) 1 d D U P J 1
H85A H 0.3052 0.3435 0.4985 0.161 Uiso 0.884(7) 1 calc R . P J 1
H85B H 0.3409 0.3894 0.5258 0.161 Uiso 0.884(7) 1 calc R . P J 1
H85C H 0.3240 0.4237 0.4903 0.161 Uiso 0.884(7) 1 calc R . P J 1
C87 C 0.40167(16) 0.3744(4) 0.50264(13) 0.117(2) Uani 0.884(7) 1 d D U P J 1
H87A H 0.4137 0.3851 0.5255 0.176 Uiso 0.884(7) 1 calc R . P J 1
H87B H 0.4211 0.3442 0.4960 0.176 Uiso 0.884(7) 1 calc R . P J 1
H87C H 0.3953 0.4250 0.4910 0.176 Uiso 0.884(7) 1 calc R . P J 1
C89 C 0.37130(17) 0.2479(3) 0.51472(11) 0.0872(17) Uani 0.884(7) 1 d D U P J 1
H89A H 0.3460 0.2174 0.5099 0.131 Uiso 0.884(7) 1 calc R . P J 1
H89B H 0.3912 0.2162 0.5091 0.131 Uiso 0.884(7) 1 calc R . P J 1
H89C H 0.3825 0.2606 0.5374 0.131 Uiso 0.884(7) 1 calc R . P J 1
C93 C 0.2632(3) 0.6978(4) 0.38613(18) 0.123(3) Uani 0.736(6) 1 d D U P K 1
H93A H 0.2882 0.7139 0.3828 0.184 Uiso 0.736(6) 1 calc R . P K 1
H93B H 0.2423 0.6827 0.3657 0.184 Uiso 0.736(6) 1 calc R . P K 1
H93C H 0.2531 0.7424 0.3953 0.184 Uiso 0.736(6) 1 calc R . P K 1
C95 C 0.3060(2) 0.6486(5) 0.44058(16) 0.140(3) Uani 0.736(6) 1 d D U P K 1
H95A H 0.3306 0.6651 0.4368 0.209 Uiso 0.736(6) 1 calc R . P K 1
H95B H 0.2965 0.6926 0.4504 0.209 Uiso 0.736(6) 1 calc R . P K 1
H95C H 0.3124 0.6022 0.4548 0.209 Uiso 0.736(6) 1 calc R . P K 1
C97 C 0.2336(2) 0.6003(4) 0.4144(2) 0.142(3) Uani 0.736(6) 1 d D U P K 1
H97A H 0.2227 0.6455 0.4226 0.214 Uiso 0.736(6) 1 calc R . P K 1
H97B H 0.2132 0.5822 0.3943 0.214 Uiso 0.736(6) 1 calc R . P K 1
H97C H 0.2403 0.5565 0.4299 0.214 Uiso 0.736(6) 1 calc R . P K 1
C101 C 0.2534(3) 0.3469(7) 0.2769(3) 0.189(5) Uani 0.654(8) 1 d D U P L 1
H10D H 0.2748 0.3797 0.2738 0.284 Uiso 0.654(8) 1 calc R . P L 1
H10E H 0.2657 0.2984 0.2887 0.284 Uiso 0.654(8) 1 calc R . P L 1
H10F H 0.2331 0.3323 0.2562 0.284 Uiso 0.654(8) 1 calc R . P L 1
C103 C 0.2144(3) 0.4720(5) 0.2783(2) 0.155(4) Uani 0.654(8) 1 d D U P L 1
H10G H 0.2361 0.5036 0.2751 0.232 Uiso 0.654(8) 1 calc R . P L 1
H10H H 0.1935 0.4590 0.2576 0.232 Uiso 0.654(8) 1 calc R . P L 1
H10I H 0.2019 0.5028 0.2909 0.232 Uiso 0.654(8) 1 calc R . P L 1
C105 C 0.1989(2) 0.3443(6) 0.3011(2) 0.147(4) Uani 0.654(8) 1 d D U P L 1
H10J H 0.1779 0.3313 0.2805 0.220 Uiso 0.654(8) 1 calc R . P L 1
H10K H 0.2107 0.2949 0.3122 0.220 Uiso 0.654(8) 1 calc R . P L 1
H10L H 0.1865 0.3747 0.3139 0.220 Uiso 0.654(8) 1 calc R . P L 1
C3 C 0.5652(5) 0.6278(11) 0.3179(4) 0.101(5) Uani 0.308(16) 1 d D U P A 2
H3A H 0.5806 0.6777 0.3203 0.152 Uiso 0.308(16) 1 calc R . P A 2
H3B H 0.5842 0.5838 0.3272 0.152 Uiso 0.308(16) 1 calc R . P A 2
H3C H 0.5503 0.6173 0.2953 0.152 Uiso 0.308(16) 1 calc R . P A 2
C5 C 0.5586(5) 0.6433(10) 0.37132(14) 0.086(4) Uani 0.308(16) 1 d D U P A 2
H5A H 0.5393 0.6479 0.3824 0.129 Uiso 0.308(16) 1 calc R . P A 2
H5B H 0.5759 0.5961 0.3791 0.129 Uiso 0.308(16) 1 calc R . P A 2
H5C H 0.5758 0.6911 0.3754 0.129 Uiso 0.308(16) 1 calc R . P A 2
C7 C 0.5082(3) 0.7104(5) 0.3234(4) 0.069(4) Uani 0.308(16) 1 d D U P A 2
H7A H 0.4887 0.7151 0.3344 0.104 Uiso 0.308(16) 1 calc R . P A 2
H7B H 0.5258 0.7576 0.3279 0.104 Uiso 0.308(16) 1 calc R . P A 2
H7C H 0.4932 0.7062 0.3005 0.104 Uiso 0.308(16) 1 calc R . P A 2
C12 C 0.4327(2) 0.3459(4) 0.23434(14) 0.111(2) Uani 0.806(6) 1 d D U P B 2
H12A H 0.4177 0.3336 0.2119 0.167 Uiso 0.806(6) 1 calc R . P B 2
H12B H 0.4584 0.3729 0.2365 0.167 Uiso 0.806(6) 1 calc R . P B 2
H12C H 0.4388 0.2962 0.2466 0.167 Uiso 0.806(6) 1 calc R . P B 2
C14 C 0.3964(2) 0.4781(3) 0.22723(14) 0.122(3) Uani 0.806(6) 1 d D U P B 2
H14A H 0.3798 0.5127 0.2353 0.183 Uiso 0.806(6) 1 calc R . P B 2
H14B H 0.4218 0.5057 0.2290 0.183 Uiso 0.806(6) 1 calc R . P B 2
H14C H 0.3811 0.4653 0.2049 0.183 Uiso 0.806(6) 1 calc R . P B 2
C16 C 0.36684(18) 0.3581(4) 0.24461(17) 0.126(3) Uani 0.806(6) 1 d D U P B 2
H16A H 0.3505 0.3935 0.2526 0.189 Uiso 0.806(6) 1 calc R . P B 2
H16B H 0.3512 0.3445 0.2224 0.189 Uiso 0.806(6) 1 calc R . P B 2
H16C H 0.3734 0.3092 0.2574 0.189 Uiso 0.806(6) 1 calc R . P B 2
C19 C 0.5917(5) 0.1886(4) 0.2964(3) 0.093(4) Uani 0.305(6) 1 d D U P C 2
H19A H 0.5981 0.1534 0.3149 0.140 Uiso 0.305(6) 1 calc R . P C 2
H19B H 0.5654 0.1728 0.2803 0.140 Uiso 0.305(6) 1 calc R . P C 2
H19C H 0.6132 0.1843 0.2875 0.140 Uiso 0.305(6) 1 calc R . P C 2
C21 C 0.6300(3) 0.2993(10) 0.3315(3) 0.127(5) Uani 0.305(6) 1 d D U P C 2
H21A H 0.6365 0.2642 0.3501 0.191 Uiso 0.305(6) 1 calc R . P C 2
H21B H 0.6515 0.2948 0.3225 0.191 Uiso 0.305(6) 1 calc R . P C 2
H21C H 0.6285 0.3547 0.3380 0.191 Uiso 0.305(6) 1 calc R . P C 2
C23 C 0.5789(5) 0.3298(7) 0.2777(2) 0.106(4) Uani 0.305(6) 1 d D U P C 2
H23A H 0.5991 0.3221 0.2676 0.158 Uiso 0.305(6) 1 calc R . P C 2
H23B H 0.5516 0.3171 0.2624 0.158 Uiso 0.305(6) 1 calc R . P C 2
H23C H 0.5795 0.3855 0.2845 0.158 Uiso 0.305(6) 1 calc R . P C 2
C27 C 0.6337(3) 0.3599(10) 0.4242(3) 0.114(4) Uani 0.367(7) 1 d D U P D 2
H27A H 0.6388 0.3089 0.4156 0.171 Uiso 0.367(7) 1 calc R . P D 2
H27B H 0.6287 0.4015 0.4080 0.171 Uiso 0.367(7) 1 calc R . P D 2
H27C H 0.6577 0.3743 0.4428 0.171 Uiso 0.367(7) 1 calc R . P D 2
C29 C 0.6034(4) 0.2854(6) 0.4586(2) 0.109(4) Uani 0.367(7) 1 d D U P D 2
H29A H 0.6087 0.2350 0.4498 0.164 Uiso 0.367(7) 1 calc R . P D 2
H29B H 0.6270 0.2990 0.4776 0.164 Uiso 0.367(7) 1 calc R . P D 2
H29C H 0.5790 0.2797 0.4643 0.164 Uiso 0.367(7) 1 calc R . P D 2
C31 C 0.5879(4) 0.4312(5) 0.4474(3) 0.121(4) Uani 0.367(7) 1 d D U P D 2
H31A H 0.5639 0.4255 0.4534 0.182 Uiso 0.367(7) 1 calc R . P D 2
H31B H 0.6117 0.4458 0.4661 0.182 Uiso 0.367(7) 1 calc R . P D 2
H31C H 0.5828 0.4730 0.4312 0.182 Uiso 0.367(7) 1 calc R . P D 2
C35 C 0.5885(2) -0.0888(4) 0.41887(16) 0.117(3) Uani 0.793(7) 1 d D U P E 2
H35A H 0.5905 -0.0667 0.4395 0.176 Uiso 0.793(7) 1 calc R . P E 2
H35B H 0.5625 -0.1172 0.4094 0.176 Uiso 0.793(7) 1 calc R . P E 2
H35C H 0.6111 -0.1259 0.4218 0.176 Uiso 0.793(7) 1 calc R . P E 2
C37 C 0.63009(17) 0.0262(4) 0.41183(18) 0.120(3) Uani 0.793(7) 1 d D U P E 2
H37A H 0.6310 0.0694 0.3975 0.180 Uiso 0.793(7) 1 calc R . P E 2
H37B H 0.6311 0.0488 0.4321 0.180 Uiso 0.793(7) 1 calc R . P E 2
H37C H 0.6536 -0.0093 0.4155 0.180 Uiso 0.793(7) 1 calc R . P E 2
C39 C 0.5874(2) -0.0540(4) 0.36458(14) 0.139(3) Uani 0.793(7) 1 d D U P E 2
H39A H 0.5888 -0.0099 0.3508 0.209 Uiso 0.793(7) 1 calc R . P E 2
H39B H 0.6101 -0.0910 0.3673 0.209 Uiso 0.793(7) 1 calc R . P E 2
H39C H 0.5614 -0.0823 0.3549 0.209 Uiso 0.793(7) 1 calc R . P E 2
C44 C 0.4593(5) -0.0505(5) 0.2951(3) 0.115(4) Uani 0.310(7) 1 d D U P F 2
H44A H 0.4524 -0.0765 0.3119 0.172 Uiso 0.310(7) 1 calc R . P F 2
H44B H 0.4484 -0.0820 0.2755 0.172 Uiso 0.310(7) 1 calc R . P F 2
H44C H 0.4891 -0.0467 0.3016 0.172 Uiso 0.310(7) 1 calc R . P F 2
C46 C 0.4515(5) 0.0740(9) 0.2629(3) 0.127(5) Uani 0.310(7) 1 d D U P F 2
H46A H 0.4813 0.0779 0.2695 0.191 Uiso 0.310(7) 1 calc R . P F 2
H46B H 0.4406 0.0424 0.2434 0.191 Uiso 0.310(7) 1 calc R . P F 2
H46C H 0.4395 0.1276 0.2591 0.191 Uiso 0.310(7) 1 calc R . P F 2
C48 C 0.39415(19) 0.0271(12) 0.2791(4) 0.134(5) Uani 0.310(7) 1 d D U P F 2
H48A H 0.3874 0.0011 0.2960 0.201 Uiso 0.310(7) 1 calc R . P F 2
H48B H 0.3821 0.0806 0.2753 0.201 Uiso 0.310(7) 1 calc R . P F 2
H48C H 0.3832 -0.0046 0.2596 0.201 Uiso 0.310(7) 1 calc R . P F 2
C52 C 0.4121(3) -0.2263(4) 0.42012(17) 0.073(2) Uani 0.590(12) 1 d D U P G 2
H52A H 0.3871 -0.2025 0.4212 0.109 Uiso 0.590(12) 1 calc R . P G 2
H52B H 0.4076 -0.2834 0.4154 0.109 Uiso 0.590(12) 1 calc R . P G 2
H52C H 0.4345 -0.2194 0.4406 0.109 Uiso 0.590(12) 1 calc R . P G 2
C54 C 0.4626(2) -0.2218(5) 0.3917(3) 0.092(3) Uani 0.590(12) 1 d D U P G 2
H54A H 0.4848 -0.2168 0.4123 0.138 Uiso 0.590(12) 1 calc R . P G 2
H54B H 0.4578 -0.2783 0.3859 0.138 Uiso 0.590(12) 1 calc R . P G 2
H54C H 0.4699 -0.1937 0.3755 0.138 Uiso 0.590(12) 1 calc R . P G 2
C56 C 0.3872(3) -0.1915(5) 0.36147(15) 0.108(3) Uani 0.590(12) 1 d D U P G 2
H56A H 0.3627 -0.1677 0.3634 0.163 Uiso 0.590(12) 1 calc R . P G 2
H56B H 0.3941 -0.1632 0.3451 0.163 Uiso 0.590(12) 1 calc R . P G 2
H56C H 0.3820 -0.2478 0.3556 0.163 Uiso 0.590(12) 1 calc R . P G 2
C64 C 0.2652(2) -0.0161(11) 0.4591(5) 0.096(5) Uani 0.220(7) 1 d D U P H 2
H64A H 0.2494 -0.0267 0.4366 0.145 Uiso 0.220(7) 1 calc R . P H 2
H64B H 0.2565 -0.0528 0.4723 0.145 Uiso 0.220(7) 1 calc R . P H 2
H64C H 0.2604 0.0390 0.4641 0.145 Uiso 0.220(7) 1 calc R . P H 2
C66 C 0.3359(5) -0.0116(12) 0.50051(17) 0.103(5) Uani 0.220(7) 1 d D U P H 2
H66A H 0.3650 -0.0194 0.5044 0.155 Uiso 0.220(7) 1 calc R . P H 2
H66B H 0.3313 0.0435 0.5057 0.155 Uiso 0.220(7) 1 calc R . P H 2
H66C H 0.3275 -0.0483 0.5139 0.155 Uiso 0.220(7) 1 calc R . P H 2
C68 C 0.3185(6) -0.1133(5) 0.4568(5) 0.096(5) Uani 0.220(7) 1 d D U P H 2
H68A H 0.3023 -0.1232 0.4344 0.144 Uiso 0.220(7) 1 calc R . P H 2
H68B H 0.3476 -0.1199 0.4604 0.144 Uiso 0.220(7) 1 calc R . P H 2
H68C H 0.3106 -0.1512 0.4700 0.144 Uiso 0.220(7) 1 calc R . P H 2
C72 C 0.2648(7) 0.0774(8) 0.3069(3) 0.097(5) Uani 0.215(9) 1 d D U P I 2
H72A H 0.2540 0.1234 0.3148 0.145 Uiso 0.215(9) 1 calc R . P I 2
H72B H 0.2888 0.0937 0.3022 0.145 Uiso 0.215(9) 1 calc R . P I 2
H72C H 0.2437 0.0571 0.2875 0.145 Uiso 0.215(9) 1 calc R . P I 2
C74 C 0.2392(4) -0.0134(13) 0.3393(5) 0.097(5) Uani 0.215(9) 1 d D U P I 2
H74A H 0.2285 0.0327 0.3472 0.145 Uiso 0.215(9) 1 calc R . P I 2
H74B H 0.2181 -0.0334 0.3198 0.145 Uiso 0.215(9) 1 calc R . P I 2
H74C H 0.2467 -0.0555 0.3554 0.145 Uiso 0.215(9) 1 calc R . P I 2
C76 C 0.2936(6) -0.0598(8) 0.3198(5) 0.100(5) Uani 0.215(9) 1 d D U P I 2
H76A H 0.3177 -0.0436 0.3153 0.149 Uiso 0.215(9) 1 calc R . P I 2
H76B H 0.3011 -0.1020 0.3360 0.149 Uiso 0.215(9) 1 calc R . P I 2
H76C H 0.2726 -0.0798 0.3004 0.149 Uiso 0.215(9) 1 calc R . P I 2
C86 C 0.3764(8) 0.4124(6) 0.5033(6) 0.068(6) Uani 0.116(7) 1 d D U P J 2
H86A H 0.3536 0.4486 0.4926 0.101 Uiso 0.116(7) 1 calc R . P J 2
H86B H 0.3857 0.4205 0.5263 0.101 Uiso 0.116(7) 1 calc R . P J 2
H86C H 0.3990 0.4234 0.4960 0.101 Uiso 0.116(7) 1 calc R . P J 2
C88 C 0.3976(6) 0.2680(13) 0.5119(6) 0.076(6) Uani 0.116(7) 1 d D U P J 2
H88A H 0.3882 0.2129 0.5067 0.114 Uiso 0.116(7) 1 calc R . P J 2
H88B H 0.4203 0.2786 0.5046 0.114 Uiso 0.116(7) 1 calc R . P J 2
H88C H 0.4069 0.2757 0.5350 0.114 Uiso 0.116(7) 1 calc R . P J 2
C90 C 0.3259(6) 0.3081(18) 0.5057(7) 0.089(7) Uani 0.116(7) 1 d D U P J 2
H90A H 0.3171 0.2527 0.5006 0.133 Uiso 0.116(7) 1 calc R . P J 2
H90B H 0.3342 0.3164 0.5287 0.133 Uiso 0.116(7) 1 calc R . P J 2
H90C H 0.3032 0.3441 0.4945 0.133 Uiso 0.116(7) 1 calc R . P J 2
C94 C 0.2961(5) 0.7039(6) 0.4101(4) 0.116(5) Uani 0.264(6) 1 d D U P K 2
H94A H 0.2971 0.7149 0.3891 0.173 Uiso 0.264(6) 1 calc R . P K 2
H94B H 0.2823 0.7480 0.4164 0.173 Uiso 0.264(6) 1 calc R . P K 2
H94C H 0.3240 0.6984 0.4256 0.173 Uiso 0.264(6) 1 calc R . P K 2
C96 C 0.2705(6) 0.6079(9) 0.4416(2) 0.105(5) Uani 0.264(6) 1 d D U P K 2
H96A H 0.2553 0.5583 0.4404 0.158 Uiso 0.264(6) 1 calc R . P K 2
H96B H 0.2983 0.6021 0.4572 0.158 Uiso 0.264(6) 1 calc R . P K 2
H96C H 0.2566 0.6517 0.4480 0.158 Uiso 0.264(6) 1 calc R . P K 2
C98 C 0.2291(3) 0.6329(12) 0.3839(3) 0.122(5) Uani 0.264(6) 1 d D U P K 2
H98A H 0.2143 0.5830 0.3834 0.183 Uiso 0.264(6) 1 calc R . P K 2
H98B H 0.2146 0.6771 0.3895 0.183 Uiso 0.264(6) 1 calc R . P K 2
H98C H 0.2307 0.6427 0.3630 0.183 Uiso 0.264(6) 1 calc R . P K 2
C102 C 0.2387(5) 0.4164(11) 0.2649(2) 0.151(6) Uani 0.346(8) 1 d D U P L 2
H10M H 0.2626 0.3881 0.2639 0.226 Uiso 0.346(8) 1 calc R . P L 2
H10N H 0.2143 0.4011 0.2468 0.226 Uiso 0.346(8) 1 calc R . P L 2
H10O H 0.2430 0.4741 0.2644 0.226 Uiso 0.346(8) 1 calc R . P L 2
C104 C 0.1952(4) 0.4382(12) 0.2981(4) 0.187(6) Uani 0.346(8) 1 d D U P L 2
H10P H 0.1917 0.4236 0.3180 0.281 Uiso 0.346(8) 1 calc R . P L 2
H10Q H 0.1994 0.4959 0.2977 0.281 Uiso 0.346(8) 1 calc R . P L 2
H10R H 0.1707 0.4229 0.2801 0.281 Uiso 0.346(8) 1 calc R . P L 2
C106 C 0.2273(6) 0.3038(5) 0.2978(4) 0.150(5) Uani 0.346(8) 1 d D U P L 2
H10S H 0.2234 0.2906 0.3177 0.225 Uiso 0.346(8) 1 calc R . P L 2
H10T H 0.2033 0.2864 0.2798 0.225 Uiso 0.346(8) 1 calc R . P L 2
H10U H 0.2517 0.2767 0.2972 0.225 Uiso 0.346(8) 1 calc R . P L 2

loop_
_atom_site_aniso_label
_atom_site_aniso_U_11
_atom_site_aniso_U_22
_atom_site_aniso_U_33
_atom_site_aniso_U_23
_atom_site_aniso_U_13
_atom_site_aniso_U_12
Cr1 0.0314(2) 0.0294(2) 0.0400(2) 0.00350(17) 0.01342(19) 0.00147(17)
Cr2 0.0343(3) 0.0344(2) 0.0574(3) 0.0056(2) 0.0187(2) 0.00437(19)
Cr3 0.0435(3) 0.0338(2) 0.0563(3) 0.0038(2) 0.0243(2) 0.0085(2)
Cr4 0.0504(3) 0.0279(2) 0.0492(3) -0.00019(19) 0.0224(2) 0.0056(2)
Cr5 0.0415(3) 0.0289(2) 0.0399(3) 0.00027(18) 0.0123(2) -0.00276(19)
Cr6 0.0392(3) 0.0327(2) 0.0475(3) -0.00106(19) 0.0177(2) -0.00485(19)
Cr7 0.0341(3) 0.0338(2) 0.0443(3) 0.00033(19) 0.0175(2) -0.00288(18)
Cr8 0.0305(3) 0.0327(2) 0.0412(3) 0.00462(18) 0.01273(19) 0.00153(18)
F1 0.0383(9) 0.0321(8) 0.0429(9) 0.0045(6) 0.0151(7) 0.0053(6)
F2 0.0363(9) 0.0340(8) 0.0459(9) 0.0003(7) 0.0138(7) 0.0017(7)
F3 0.0433(10) 0.0293(8) 0.0414(9) -0.0022(6) 0.0167(7) 0.0032(7)
F4 0.0440(10) 0.0338(8) 0.0362(8) 0.0015(6) 0.0123(7) 0.0015(7)
F5 0.0376(9) 0.0314(8) 0.0423(9) -0.0029(6) 0.0133(7) -0.0040(6)
F6 0.0431(10) 0.0347(8) 0.0416(9) -0.0007(7) 0.0179(7) -0.0015(7)
F7 0.0307(9) 0.0339(8) 0.0442(9) 0.0055(6) 0.0132(7) -0.0012(6)
F8 0.0346(9) 0.0302(8) 0.0433(9) -0.0008(6) 0.0149(7) -0.0019(6)
O7 0.0421(13) 0.0393(11) 0.0695(15) 0.0131(10) 0.0261(11) 0.0005(9)
O8 0.0462(15) 0.0406(13) 0.128(2) 0.0145(13) 0.0449(15) 0.0018(10)
O9 0.0432(13) 0.0565(13) 0.0380(11) 0.0000(9) 0.0136(9) 0.0100(10)
O10 0.0592(15) 0.0564(14) 0.0468(12) 0.0096(10) 0.0250(11) 0.0190(11)
O11 0.0570(16) 0.0510(14) 0.107(2) 0.0170(13) 0.0523(15) 0.0126(12)
O12 0.084(2) 0.0521(15) 0.115(2) 0.0164(14) 0.0741(18) 0.0188(13)
O13 0.0461(14) 0.0430(13) 0.0737(16) -0.0104(11) -0.0032(12) 0.0083(10)
O14 0.0471(14) 0.0495(14) 0.0654(15) 0.0108(11) 0.0001(11) -0.0028(11)
O15 0.0633(18) 0.0520(15) 0.135(3) 0.0319(16) 0.0561(18) 0.0256(13)
O16 0.0670(18) 0.0432(13) 0.105(2) 0.0189(13) 0.0492(16) 0.0235(12)
O17 0.104(2) 0.0454(14) 0.0532(14) -0.0107(11) 0.0433(14) -0.0089(14)
O18 0.0789(18) 0.0601(15) 0.0553(14) -0.0241(11) 0.0360(13) -0.0221(13)
O19 0.087(2) 0.0294(12) 0.105(2) 0.0000(12) 0.0579(17) 0.0061(12)
O20 0.0615(15) 0.0298(11) 0.0721(16) 0.0043(10) 0.0265(12) 0.0005(10)
O21 0.0414(13) 0.0656(15) 0.0430(12) 0.0114(10) 0.0088(10) 0.0071(11)
O22 0.0459(14) 0.0585(14) 0.0353(11) -0.0001(9) 0.0091(9) 0.0022(10)
O23 0.0610(16) 0.0454(13) 0.0625(14) 0.0152(10) 0.0308(12) 0.0012(11)
O24 0.0564(15) 0.0435(13) 0.0791(16) 0.0119(11) 0.0352(13) -0.0033(11)
O25 0.0458(14) 0.0424(12) 0.0530(13) -0.0165(10) 0.0069(11) -0.0052(10)
O26 0.0459(14) 0.0455(13) 0.0556(14) -0.0103(10) 0.0038(10) -0.0029(10)
O27 0.0424(13) 0.0455(13) 0.0836(17) -0.0009(11) 0.0290(12) -0.0076(10)
O28 0.0479(14) 0.0432(12) 0.0722(15) 0.0013(10) 0.0367(12) -0.0037(10)
O29 0.0619(15) 0.0417(12) 0.0433(12) 0.0000(9) 0.0250(10) -0.0019(10)
O30 0.0608(15) 0.0442(12) 0.0406(12) -0.0027(9) 0.0174(10) -0.0144(10)
O31 0.0629(16) 0.0395(12) 0.0741(16) -0.0021(11) 0.0418(13) 0.0002(10)
O32 0.0485(14) 0.0439(12) 0.0746(15) 0.0124(11) 0.0341(12) 0.0132(10)
O33 0.0331(12) 0.0530(13) 0.0526(13) 0.0083(10) 0.0074(10) -0.0053(9)
O34 0.0389(13) 0.0664(15) 0.0442(12) 0.0060(10) 0.0051(10) -0.0130(11)
O35 0.0434(13) 0.0429(12) 0.0598(14) 0.0164(10) 0.0213(11) 0.0113(9)
O36 0.0395(12) 0.0363(11) 0.0556(13) 0.0134(9) 0.0180(10) 0.0053(9)
O37 0.0405(13) 0.0359(11) 0.0439(11) -0.0071(8) 0.0147(9) -0.0044(8)
O38 0.0345(11) 0.0372(11) 0.0472(12) -0.0064(9) 0.0103(9) -0.0050(8)
C1 0.0395(19) 0.0419(17) 0.060(2) 0.0039(14) 0.0204(15) -0.0050(13)
C2 0.059(2) 0.0456(19) 0.125(3) 0.0043(18) 0.045(2) -0.0134(16)
C9 0.048(2) 0.0446(17) 0.0439(17) 0.0032(13) 0.0201(15) -0.0012(14)
C10 0.090(3) 0.096(3) 0.048(2) -0.0174(18) 0.0136(19) 0.009(2)
C17 0.0434(19) 0.055(2) 0.0561(19) 0.0032(15) 0.0254(15) 0.0067(15)
C18 0.084(3) 0.092(3) 0.102(3) 0.013(2) 0.070(2) 0.020(2)
C25 0.0323(17) 0.060(2) 0.0480(18) -0.0048(15) 0.0111(14) 0.0020(14)
C26 0.050(2) 0.105(3) 0.066(2) -0.018(2) -0.0053(18) -0.0062(19)
C33 0.054(2) 0.0441(19) 0.055(2) 0.0018(15) 0.0190(16) 0.0185(15)
C34 0.068(3) 0.073(2) 0.121(3) 0.029(2) 0.041(2) 0.044(2)
C41 0.056(2) 0.0463(19) 0.0452(18) -0.0093(14) 0.0151(16) 0.0091(16)
C42 0.115(4) 0.122(4) 0.051(2) -0.037(2) 0.019(2) -0.009(3)
C49 0.062(2) 0.0266(15) 0.0502(18) -0.0008(13) 0.0135(16) 0.0020(14)
C50 0.097(3) 0.0260(15) 0.074(2) -0.0080(14) 0.0224(18) -0.0031(15)
C57 0.050(2) 0.0344(15) 0.0374(16) 0.0077(12) 0.0049(14) 0.0046(13)
C58 0.073(3) 0.069(3) 0.052(2) -0.0085(18) -0.0056(19) -0.012(2)
C59 0.140(5) 0.134(5) 0.045(3) -0.022(3) 0.012(3) -0.012(4)
C60 0.187(7) 0.057(3) 0.112(4) -0.027(3) 0.002(4) -0.032(3)
C61 0.068(4) 0.167(6) 0.097(4) -0.015(4) -0.021(3) -0.023(4)
C62 0.056(2) 0.0424(18) 0.0502(19) 0.0003(14) 0.0225(16) -0.0116(15)
C63 0.082(3) 0.070(2) 0.099(3) 0.034(2) 0.050(2) -0.0066(19)
C70 0.051(2) 0.0439(18) 0.0419(17) -0.0071(13) 0.0103(15) -0.0102(15)
C71 0.072(3) 0.079(3) 0.065(2) -0.0285(18) -0.0059(18) -0.0126(19)
C78 0.0411(19) 0.050(2) 0.059(2) -0.0012(15) 0.0230(15) -0.0074(15)
C79 0.050(2) 0.065(2) 0.117(3) -0.001(2) 0.048(2) -0.0069(18)
C80 0.044(3) 0.111(4) 0.156(5) -0.034(4) 0.027(3) -0.018(3)
C81 0.069(3) 0.081(3) 0.206(6) -0.017(4) 0.078(4) 0.003(3)
C82 0.106(4) 0.136(5) 0.175(6) 0.040(4) 0.101(4) -0.002(4)
C83 0.0448(18) 0.0496(18) 0.0406(16) -0.0040(13) 0.0203(14) -0.0050(14)
C84 0.084(3) 0.073(2) 0.0371(17) -0.0084(15) 0.0195(16) -0.0168(18)
C91 0.0417(19) 0.0419(18) 0.074(2) -0.0041(15) 0.0296(17) 0.0011(14)
C92 0.106(3) 0.052(2) 0.143(4) -0.010(2) 0.085(3) 0.016(2)
C99 0.043(2) 0.063(2) 0.050(2) 0.0060(16) 0.0019(15) -0.0123(16)
C100 0.101(4) 0.202(6) 0.066(3) 0.010(3) -0.015(3) -0.083(4)
C107 0.0383(17) 0.0294(14) 0.0396(15) 0.0001(11) 0.0095(13) 0.0001(12)
C108 0.049(2) 0.0439(17) 0.0410(17) 0.0092(13) 0.0057(14) 0.0086(14)
C109 0.122(4) 0.078(3) 0.056(3) -0.010(2) -0.019(3) 0.020(3)
C110 0.087(3) 0.099(3) 0.082(3) 0.056(3) 0.034(2) 0.012(3)
C111 0.068(3) 0.072(3) 0.067(2) 0.0211(19) 0.013(2) 0.034(2)
C112 0.0452(19) 0.0219(13) 0.0383(15) -0.0033(10) 0.0093(13) -0.0037(11)
C113 0.066(2) 0.0429(18) 0.0434(18) 0.0055(14) -0.0005(16) -0.0004(16)
C114 0.096(3) 0.049(2) 0.072(3) 0.0196(19) 0.004(2) 0.006(2)
C115 0.076(3) 0.104(4) 0.070(3) 0.022(3) -0.030(2) -0.030(3)
C116 0.149(5) 0.106(4) 0.041(2) 0.008(2) 0.023(3) 0.032(3)
C4 0.067(4) 0.065(4) 0.119(5) 0.001(4) 0.053(4) -0.023(3)
C6 0.080(5) 0.072(6) 0.166(4) -0.036(4) 0.065(4) -0.023(4)
C8 0.100(5) 0.127(7) 0.209(6) 0.079(5) 0.069(5) 0.004(5)
C11 0.107(12) 0.106(5) 0.082(14) -0.019(4) 0.032(10) 0.007(4)
C13 0.114(9) 0.141(11) 0.087(14) 0.003(10) 0.035(10) 0.006(8)
C15 0.097(5) 0.121(11) 0.049(10) -0.024(8) 0.010(5) 0.012(6)
C20 0.099(5) 0.122(5) 0.177(7) 0.045(5) 0.101(5) 0.041(4)
C22 0.100(5) 0.115(4) 0.141(6) 0.023(4) 0.086(5) 0.009(3)
C24 0.122(5) 0.203(8) 0.117(4) -0.012(4) 0.085(4) 0.003(5)
C28 0.076(5) 0.149(6) 0.126(7) -0.028(4) -0.028(4) 0.025(4)
C30 0.089(5) 0.166(8) 0.070(4) -0.031(4) 0.006(4) -0.012(5)
C32 0.090(6) 0.149(5) 0.095(5) -0.027(4) -0.002(4) -0.046(4)
C36 0.092(12) 0.106(13) 0.128(5) 0.030(4) 0.041(5) 0.038(9)
C38 0.069(8) 0.083(10) 0.136(10) 0.028(8) 0.048(8) 0.047(6)
C40 0.084(10) 0.084(6) 0.155(10) 0.014(7) 0.048(8) 0.039(6)
C43 0.135(6) 0.144(6) 0.069(5) -0.044(4) 0.013(4) -0.039(5)
C45 0.134(5) 0.179(8) 0.091(6) -0.069(5) 0.038(4) -0.009(5)
C47 0.141(7) 0.164(6) 0.083(5) -0.006(4) 0.014(5) 0.001(5)
C51 0.121(7) 0.055(6) 0.134(9) -0.010(6) 0.051(6) -0.018(5)
C53 0.108(5) 0.038(5) 0.083(6) -0.014(5) 0.024(4) 0.004(4)
C55 0.120(8) 0.056(6) 0.084(4) -0.015(3) 0.015(4) -0.030(6)
C65 0.127(6) 0.116(4) 0.105(4) 0.040(3) 0.071(4) 0.014(4)
C67 0.117(5) 0.105(4) 0.133(6) 0.070(4) 0.074(4) 0.022(4)
C69 0.117(4) 0.121(6) 0.143(5) 0.043(4) 0.043(4) -0.050(4)
C73 0.091(4) 0.122(5) 0.089(4) -0.048(3) -0.028(3) 0.011(4)
C75 0.131(6) 0.111(4) 0.103(4) -0.030(3) 0.001(4) -0.057(4)
C77 0.112(4) 0.093(5) 0.057(3) -0.022(3) 0.002(3) 0.008(3)
C85 0.146(4) 0.119(5) 0.070(3) -0.008(3) 0.055(3) 0.017(3)
C87 0.119(4) 0.160(5) 0.061(3) -0.012(3) 0.018(3) -0.060(4)
C89 0.109(4) 0.097(3) 0.047(2) 0.010(2) 0.019(3) -0.007(3)
C93 0.149(7) 0.064(4) 0.190(6) 0.010(4) 0.103(5) 0.036(4)
C95 0.168(6) 0.097(6) 0.168(5) -0.040(4) 0.078(4) 0.015(4)
C97 0.145(5) 0.087(5) 0.256(10) -0.013(6) 0.145(6) 0.016(4)
C101 0.145(7) 0.272(11) 0.118(8) -0.043(7) 0.008(6) -0.079(7)
C103 0.093(6) 0.234(8) 0.093(7) 0.037(5) -0.022(4) -0.059(5)
C105 0.087(6) 0.211(9) 0.095(6) 0.013(6) -0.023(4) -0.090(6)
C3 0.090(8) 0.086(12) 0.147(9) 0.007(7) 0.066(8) 0.000(7)
C5 0.087(8) 0.041(8) 0.132(5) -0.003(4) 0.040(4) -0.018(6)
C7 0.070(6) 0.038(4) 0.122(8) 0.011(5) 0.061(5) -0.019(4)
C12 0.134(5) 0.135(5) 0.060(3) -0.031(3) 0.029(3) 0.028(4)
C14 0.176(7) 0.124(4) 0.057(3) 0.005(3) 0.031(4) 0.033(4)
C16 0.115(4) 0.154(6) 0.096(5) -0.040(4) 0.022(4) -0.027(4)
C19 0.102(10) 0.101(5) 0.115(9) 0.014(4) 0.085(7) 0.024(4)
C21 0.104(6) 0.159(11) 0.138(7) -0.006(7) 0.068(5) 0.009(6)
C23 0.123(11) 0.109(8) 0.119(6) 0.024(6) 0.086(6) 0.028(7)
C27 0.066(6) 0.158(11) 0.102(8) -0.022(7) 0.012(6) -0.017(6)
C29 0.093(10) 0.132(6) 0.072(6) -0.009(5) -0.007(5) -0.012(5)
C31 0.104(10) 0.130(6) 0.102(9) -0.036(5) 0.003(7) 0.002(6)
C35 0.101(5) 0.097(4) 0.163(6) 0.064(4) 0.059(4) 0.062(3)
C37 0.078(4) 0.122(5) 0.155(6) 0.043(4) 0.035(4) 0.038(3)
C39 0.155(7) 0.129(6) 0.148(4) 0.013(4) 0.072(4) 0.081(5)
C44 0.143(10) 0.135(6) 0.064(8) -0.036(5) 0.035(7) -0.006(6)
C46 0.170(12) 0.146(10) 0.065(7) -0.038(6) 0.041(8) -0.023(8)
C48 0.124(5) 0.176(14) 0.087(11) -0.033(10) 0.022(5) -0.012(5)
C52 0.094(5) 0.032(3) 0.084(4) -0.009(3) 0.022(4) -0.015(3)
C54 0.131(5) 0.032(4) 0.124(7) -0.005(4) 0.061(4) 0.008(3)
C56 0.145(6) 0.050(4) 0.096(4) -0.009(3) 0.002(4) -0.018(4)
C64 0.090(5) 0.094(11) 0.125(12) 0.036(8) 0.063(5) -0.006(5)
C66 0.108(9) 0.102(12) 0.108(5) 0.027(5) 0.050(5) -0.005(8)
C68 0.106(11) 0.075(5) 0.129(11) 0.030(6) 0.070(8) -0.010(5)
C72 0.096(12) 0.096(7) 0.073(7) -0.027(6) 0.001(8) -0.011(7)
C74 0.084(7) 0.094(10) 0.091(11) -0.031(8) 0.008(8) -0.017(6)
C76 0.085(10) 0.094(7) 0.095(12) -0.043(6) 0.003(8) -0.013(7)
C86 0.085(11) 0.076(5) 0.036(13) -0.011(5) 0.015(10) -0.016(5)
C88 0.092(7) 0.078(8) 0.052(14) -0.009(8) 0.019(7) -0.015(6)
C90 0.101(8) 0.095(11) 0.078(18) -0.011(11) 0.042(11) -0.022(7)
C94 0.139(10) 0.072(6) 0.174(12) -0.021(7) 0.102(8) 0.001(7)
C96 0.127(12) 0.074(9) 0.150(6) -0.013(6) 0.093(6) 0.020(8)
C98 0.119(6) 0.107(13) 0.163(8) -0.012(7) 0.078(5) 0.024(6)
C102 0.148(13) 0.206(13) 0.063(5) -0.001(7) -0.006(7) -0.092(10)
C104 0.140(9) 0.267(13) 0.122(13) 0.017(10) 0.009(9) -0.044(10)
C106 0.119(12) 0.209(8) 0.086(10) 0.002(5) -0.006(8) -0.093(6)

loop_
_atom_type_symbol
_atom_type_description
_atom_type_scat_dispersion_real
_atom_type_scat_dispersion_imag
_atom_type_scat_source
C C 0.0033 0.0016 'International Tables Vol C Tables 4.2.6.8 and 6.1.1.4'
H H 0.0000 0.0000 'International Tables Vol C Tables 4.2.6.8 and 6.1.1.4'
Cr Cr 0.3209 0.6236 'International Tables Vol C Tables 4.2.6.8 and 6.1.1.4'
F F 0.0171 0.0103 'International Tables Vol C Tables 4.2.6.8 and 6.1.1.4'
O O 0.0106 0.0060 'International Tables Vol C Tables 4.2.6.8 and 6.1.1.4'

loop_
_geom_angle_atom_site_label_1
_geom_angle_atom_site_label_2
_geom_angle_atom_site_label_3
_geom_angle
F1 Cr1 O7 92.65(8)
F1 Cr1 O9 90.38(8)
F1 Cr1 O36 177.38(8)
F1 Cr1 O38 85.23(8)
F8 Cr1 F1 90.73(7)
F8 Cr1 O7 175.93(8)
F8 Cr1 O9 90.01(8)
F8 Cr1 O36 90.16(8)
F8 Cr1 O38 90.09(8)
O7 Cr1 O9 92.25(10)
O7 Cr1 O36 86.57(9)
O7 Cr1 O38 87.92(9)
O36 Cr1 O9 87.16(9)
O36 Cr1 O38 97.23(9)
O38 Cr1 O9 175.61(9)
F1 Cr2 F2 89.02(7)
F1 Cr2 O8 91.96(9)
F1 Cr2 O10 90.72(8)
F1 Cr2 O11 178.41(9)
F1 Cr2 O13 90.72(9)
F2 Cr2 O8 178.68(10)
F2 Cr2 O10 89.08(9)
F2 Cr2 O11 92.20(9)
F2 Cr2 O13 91.86(9)
O8 Cr2 O13 87.25(12)
O10 Cr2 O8 91.78(12)
O10 Cr2 O13 178.29(11)
O11 Cr2 O8 86.83(11)
O11 Cr2 O10 88.28(11)
O11 Cr2 O13 90.26(12)
F2 Cr3 O12 91.06(9)
F2 Cr3 O14 92.33(9)
F2 Cr3 O15 176.55(10)
F2 Cr3 O17 89.84(9)
F3 Cr3 F2 90.46(7)
F3 Cr3 O12 178.18(9)
F3 Cr3 O14 90.66(10)
F3 Cr3 O15 92.98(10)
F3 Cr3 O17 90.71(9)
O14 Cr3 O12 90.28(13)
O15 Cr3 O12 85.50(11)
O15 Cr3 O14 87.45(12)
O15 Cr3 O17 90.30(13)
O17 Cr3 O12 88.29(12)
O17 Cr3 O14 177.43(12)
F3 Cr4 O16 92.26(9)
F3 Cr4 O18 90.35(9)
F3 Cr4 O19 176.50(10)
F3 Cr4 O21 87.28(9)
F4 Cr4 F3 92.11(7)
F4 Cr4 O16 175.46(9)
F4 Cr4 O18 89.99(10)
F4 Cr4 O19 90.52(10)
F4 Cr4 O21 90.41(8)
O16 Cr4 O18 91.22(12)
O19 Cr4 O16 85.17(11)
O19 Cr4 O18 87.34(11)
O21 Cr4 O16 88.56(11)
O21 Cr4 O18 177.61(11)
O21 Cr4 O19 95.02(11)
F4 Cr5 O20 92.02(9)
F4 Cr5 O22 90.26(8)
F4 Cr5 O23 177.78(9)
F4 Cr5 O25 90.49(9)
F5 Cr5 F4 89.88(7)
F5 Cr5 O20 177.33(9)
F5 Cr5 O22 87.58(8)
F5 Cr5 O23 91.99(9)
F5 Cr5 O25 91.16(8)
O20 Cr5 O22 94.29(10)
O20 Cr5 O23 86.15(10)
O20 Cr5 O25 86.95(10)
O22 Cr5 O23 88.63(10)
O22 Cr5 O25 178.53(10)
O23 Cr5 O25 90.67(11)
F5 Cr6 F6 89.84(7)
F5 Cr6 O24 93.17(9)
F5 Cr6 O26 91.51(9)
F5 Cr6 O27 179.56(10)
F5 Cr6 O29 89.24(8)
F6 Cr6 O24 176.99(9)
F6 Cr6 O26 90.12(9)
F6 Cr6 O27 90.05(9)
F6 Cr6 O29 92.36(8)
O24 Cr6 O29 87.79(10)
O26 Cr6 O24 89.69(10)
O26 Cr6 O29 177.41(10)
O27 Cr6 O24 86.94(10)
O27 Cr6 O26 88.07(10)
O27 Cr6 O29 91.18(10)
F6 Cr7 O28 92.45(8)
F6 Cr7 O30 90.97(8)
F6 Cr7 O31 178.39(9)
F6 Cr7 O33 89.23(8)
F7 Cr7 F6 89.17(7)
F7 Cr7 O28 177.83(9)
F7 Cr7 O30 90.53(8)
F7 Cr7 O31 91.69(8)
F7 Cr7 O33 91.14(8)
O28 Cr7 O31 86.72(9)
O30 Cr7 O28 90.89(10)
O30 Cr7 O31 87.67(10)
O33 Cr7 O28 87.43(10)
O33 Cr7 O30 178.32(10)
O33 Cr7 O31 92.11(10)
F7 Cr8 F8 89.51(7)
F7 Cr8 O32 93.54(8)
F7 Cr8 O34 90.37(8)
F7 Cr8 O35 177.79(9)
F7 Cr8 O37 85.30(8)
F8 Cr8 O32 176.19(8)
F8 Cr8 O34 90.54(9)
F8 Cr8 O35 90.45(8)
F8 Cr8 O37 90.37(8)
O32 Cr8 O34 91.73(11)
O32 Cr8 O35 86.60(9)
O32 Cr8 O37 87.60(10)
O35 Cr8 O34 87.42(10)
O35 Cr8 O37 96.91(9)
O37 Cr8 O34 175.57(9)
Cr2 F1 Cr1 124.99(8)
Cr3 F2 Cr2 124.38(9)
Cr3 F3 Cr4 124.35(8)
Cr4 F4 Cr5 124.47(8)
Cr6 F5 Cr5 124.20(8)
Cr6 F6 Cr7 123.53(9)
Cr7 F7 Cr8 123.90(8)
Cr1 F8 Cr8 125.02(8)
C1 O7 Cr1 134.81(19)
C1 O8 Cr2 133.8(2)
C9 O9 Cr1 133.1(2)
C9 O10 Cr2 135.2(2)
C17 O11 Cr2 134.5(2)
C17 O12 Cr3 134.8(2)
C25 O13 Cr2 133.7(2)
C25 O14 Cr3 135.4(2)
C33 O15 Cr3 134.1(2)
C33 O16 Cr4 135.8(2)
C41 O17 Cr3 135.1(2)
C41 O18 Cr4 134.0(2)
C49 O19 Cr4 134.5(2)
C49 O20 Cr5 133.3(2)
C57 O21 Cr4 133.8(2)
C57 O22 Cr5 132.7(2)
C62 O23 Cr5 131.2(2)
C62 O24 Cr6 135.0(2)
C70 O25 Cr5 136.27(19)
C70 O26 Cr6 130.7(2)
C78 O27 Cr6 129.7(2)
C78 O28 Cr7 133.3(2)
C83 O29 Cr6 135.30(19)
C83 O30 Cr7 128.92(19)
C91 O31 Cr7 131.0(2)
C91 O32 Cr8 134.1(2)
C99 O33 Cr7 134.8(2)
C99 O34 Cr8 129.6(2)
C107 O35 Cr8 133.2(2)
C107 O36 Cr1 134.06(19)
C112 O37 Cr8 130.74(18)
C112 O38 Cr1 130.90(19)
O7 C1 C2 116.7(3)
O8 C1 O7 125.7(3)
O8 C1 C2 117.6(3)
C1 C2 C4 109.2(4)
C1 C2 C5 100.5(7)
C1 C2 C7 109.5(5)
C6 C2 C1 108.9(4)
C6 C2 C4 109.3(2)
C8 C2 C1 110.6(4)
C8 C2 C4 109.3(2)
C8 C2 C6 109.6(3)
C3 C2 C1 119.0(8)
C3 C2 C5 109.3(3)
C3 C2 C7 109.3(3)
C7 C2 C5 108.7(3)
O9 C9 O10 125.4(3)
O9 C9 C10 116.2(3)
O10 C9 C10 118.4(3)
C9 C10 C11 107.4(8)
C9 C10 C14 109.0(3)
C9 C10 C16 106.5(4)
C13 C10 C9 103.4(9)
C13 C10 C11 109.8(3)
C15 C10 C9 116.1(8)
C15 C10 C11 109.9(3)
C15 C10 C13 109.9(3)
C12 C10 C9 111.6(3)
C12 C10 C14 109.9(2)
C12 C10 C16 110.3(2)
C16 C10 C14 109.5(2)
O11 C17 C18 116.6(3)
O12 C17 O11 125.6(3)
O12 C17 C18 117.7(3)
C17 C18 C22 112.3(4)
C17 C18 C24 104.8(4)
C17 C18 C19 110.1(6)
C17 C18 C21 102.8(7)
C20 C18 C17 111.4(4)
C20 C18 C22 109.7(2)
C20 C18 C24 109.5(3)
C22 C18 C24 108.8(3)
C19 C18 C21 109.1(3)
C23 C18 C17 115.6(6)
C23 C18 C19 109.5(3)
C23 C18 C21 109.4(3)
O13 C25 C26 117.5(3)
O14 C25 O13 124.9(3)
O14 C25 C26 117.5(3)
C28 C26 C25 110.2(4)
C28 C26 C32 109.9(3)
C30 C26 C25 107.0(4)
C30 C26 C28 110.0(3)
C30 C26 C32 109.8(3)
C32 C26 C25 109.9(4)
C27 C26 C25 105.2(5)
C27 C26 C29 109.9(3)
C29 C26 C25 109.5(5)
C31 C26 C25 112.0(6)
C31 C26 C27 110.2(3)
C31 C26 C29 110.1(3)
O15 C33 C34 117.3(3)
O16 C33 O15 125.6(3)
O16 C33 C34 117.0(3)
C36 C34 C33 106.4(8)
C36 C34 C38 110.4(3)
C36 C34 C40 110.3(3)
C38 C34 C33 113.9(7)
C38 C34 C40 110.3(3)
C40 C34 C33 105.3(8)
C35 C34 C33 111.1(4)
C35 C34 C37 110.3(2)
C35 C34 C39 110.5(2)
C37 C34 C33 108.5(4)
C39 C34 C33 105.8(4)
C39 C34 C37 110.5(2)
O17 C41 O18 125.7(3)
O17 C41 C42 116.2(3)
O18 C41 C42 118.0(3)
C41 C42 C47 107.0(4)
C41 C42 C44 99.3(6)
C43 C42 C41 112.8(4)
C43 C42 C45 110.2(3)
C43 C42 C47 109.1(3)
C45 C42 C41 108.6(4)
C45 C42 C47 109.0(3)
C46 C42 C41 116.9(6)
C46 C42 C44 109.4(3)
C46 C42 C48 109.8(3)
C48 C42 C41 111.6(7)
C48 C42 C44 109.2(3)
O19 C49 O20 125.7(3)
O19 C49 C50 117.0(3)
O20 C49 C50 117.3(3)
C49 C50 C53 109.4(5)
C49 C50 C55 102.0(5)
C49 C50 C52 108.7(3)
C51 C50 C49 114.1(5)
C51 C50 C53 110.6(3)
C51 C50 C55 110.6(3)
C53 C50 C55 109.8(2)
C54 C50 C49 110.9(4)
C54 C50 C52 110.1(2)
C54 C50 C56 111.1(2)
C56 C50 C49 105.7(4)
C56 C50 C52 110.2(2)
O21 C57 C58 117.2(3)
O22 C57 O21 125.4(3)
O22 C57 C58 117.3(3)
C57 C58 C61 110.8(4)
C59 C58 C57 110.7(4)
C59 C58 C61 109.1(4)
C60 C58 C57 104.4(3)
C60 C58 C59 110.8(5)
C60 C58 C61 111.1(5)
O23 C62 O24 125.9(3)
O23 C62 C63 118.2(3)
O24 C62 C63 116.0(3)
C62 C63 C65 107.6(3)
C62 C63 C69 107.4(4)
C67 C63 C62 111.8(3)
C67 C63 C65 109.9(2)
C67 C63 C69 110.3(2)
C69 C63 C65 109.7(2)
C64 C63 C62 113.6(7)
C64 C63 C68 110.1(3)
C66 C63 C62 107.3(8)
C66 C63 C64 110.2(3)
C66 C63 C68 110.1(3)
C68 C63 C62 105.4(7)
O25 C70 O26 125.5(3)
O25 C70 C71 116.1(3)
O26 C70 C71 118.3(3)
C70 C71 C75 106.8(3)
C70 C71 C77 109.1(3)
C70 C71 C72 102.9(7)
C73 C71 C70 112.7(3)
C73 C71 C75 109.8(2)
C73 C71 C77 109.5(2)
C77 C71 C75 108.8(2)
C74 C71 C70 106.1(7)
C74 C71 C72 109.1(3)
C76 C71 C70 119.2(8)
C76 C71 C72 109.4(3)
C76 C71 C74 109.6(3)
O27 C78 O28 126.0(3)
O27 C78 C79 116.1(3)
O28 C78 C79 117.8(3)
C78 C79 C80 107.0(4)
C78 C79 C81 110.8(3)
C80 C79 C81 110.5(4)
C82 C79 C78 107.8(4)
C82 C79 C80 109.1(4)
C82 C79 C81 111.5(4)
O29 C83 O30 125.1(3)
O29 C83 C84 117.7(3)
O30 C83 C84 117.1(3)
C83 C84 C85 105.7(3)
C83 C84 C89 111.6(3)
C87 C84 C83 109.1(3)
C87 C84 C85 110.0(2)
C87 C84 C89 110.2(2)
C89 C84 C85 110.2(2)
C86 C84 C83 113.2(10)
C86 C84 C88 110.2(3)
C86 C84 C90 110.2(3)
C88 C84 C83 111.1(11)
C88 C84 C90 110.2(3)
C90 C84 C83 101.6(11)
O31 C91 O32 125.6(3)
O31 C91 C92 117.3(3)
O32 C91 C92 117.0(3)
C91 C92 C93 111.5(4)
C91 C92 C95 105.5(4)
C91 C92 C98 101.3(8)
C95 C92 C93 109.9(3)
C97 C92 C91 109.4(4)
C97 C92 C93 110.3(2)
C97 C92 C95 110.2(3)
C94 C92 C91 112.8(7)
C94 C92 C96 110.4(3)
C94 C92 C98 110.2(3)
C96 C92 C91 111.6(6)
C96 C92 C98 110.1(3)
O33 C99 O34 126.4(3)
O33 C99 C100 117.0(3)
O34 C99 C100 116.6(3)
C99 C100 C101 105.4(5)
C99 C100 C103 107.5(5)
C99 C100 C106 105.7(6)
C101 C100 C103 110.0(3)
C105 C100 C99 113.2(4)
C105 C100 C101 110.4(3)
C105 C100 C103 110.1(3)
C102 C100 C99 116.8(7)
C102 C100 C104 110.4(3)
C102 C100 C106 110.3(3)
C104 C100 C99 103.1(8)
C104 C100 C106 110.2(3)
O35 C107 C108 116.4(3)
O36 C107 O35 125.4(3)
O36 C107 C108 118.2(3)
C107 C108 C109 105.0(3)
C107 C108 C110 110.3(3)
C109 C108 C110 110.5(4)
C111 C108 C107 110.8(3)
C111 C108 C109 109.9(3)
C111 C108 C110 110.2(3)
O37 C112 C113 117.5(3)
O38 C112 O37 124.3(3)
O38 C112 C113 118.0(3)
C112 C113 C114 103.8(3)
C112 C113 C116 111.2(3)
C114 C113 C116 109.3(4)
C115 C113 C112 111.4(3)
C115 C113 C114 110.3(4)
C115 C113 C116 110.6(4)

loop_
_geom_bond_atom_site_label_1
_geom_bond_atom_site_label_2
_geom_bond_distance
Cr1 F1 1.9118(15)
Cr1 F8 1.9100(16)
Cr1 O7 1.938(2)
Cr1 O9 1.958(2)
Cr1 O36 1.9544(19)
Cr1 O38 1.957(2)
Cr2 F1 1.9006(17)
Cr2 F2 1.9052(16)
Cr2 O8 1.950(2)
Cr2 O10 1.949(2)
Cr2 O11 1.948(2)
Cr2 O13 1.960(2)
Cr3 F2 1.9044(16)
Cr3 F3 1.9037(17)
Cr3 O12 1.953(3)
Cr3 O14 1.952(2)
Cr3 O15 1.947(2)
Cr3 O17 1.951(2)
Cr4 F3 1.9155(16)
Cr4 F4 1.9138(17)
Cr4 O16 1.949(3)
Cr4 O18 1.954(2)
Cr4 O19 1.944(2)
Cr4 O21 1.943(2)
Cr5 F4 1.9149(17)
Cr5 F5 1.9094(16)
Cr5 O20 1.944(2)
Cr5 O22 1.950(2)
Cr5 O23 1.955(2)
Cr5 O25 1.960(2)
Cr6 F5 1.9024(17)
Cr6 F6 1.9042(16)
Cr6 O24 1.953(2)
Cr6 O26 1.952(2)
Cr6 O27 1.949(2)
Cr6 O29 1.963(2)
Cr7 F6 1.9084(16)
Cr7 F7 1.8955(16)
Cr7 O28 1.953(2)
Cr7 O30 1.951(2)
Cr7 O31 1.955(2)
Cr7 O33 1.950(2)
Cr8 F7 1.9086(15)
Cr8 F8 1.9167(16)
Cr8 O32 1.949(2)
Cr8 O34 1.957(2)
Cr8 O35 1.950(2)
Cr8 O37 1.952(2)
O7 C1 1.250(4)
O8 C1 1.243(4)
O9 C9 1.253(4)
O10 C9 1.258(4)
O11 C17 1.242(4)
O12 C17 1.223(4)
O13 C25 1.248(4)
O14 C25 1.242(4)
O15 C33 1.236(4)
O16 C33 1.224(4)
O17 C41 1.240(4)
O18 C41 1.241(4)
O19 C49 1.235(4)
O20 C49 1.247(4)
O21 C57 1.248(4)
O22 C57 1.246(4)
O23 C62 1.246(4)
O24 C62 1.253(4)
O25 C70 1.249(4)
O26 C70 1.254(4)
O27 C78 1.243(4)
O28 C78 1.256(4)
O29 C83 1.253(4)
O30 C83 1.254(4)
O31 C91 1.251(4)
O32 C91 1.253(4)
O33 C99 1.250(4)
O34 C99 1.252(4)
O35 C107 1.249(4)
O36 C107 1.248(4)
O37 C112 1.255(4)
O38 C112 1.251(4)
C1 C2 1.527(3)
C2 C4 1.528(3)
C2 C6 1.526(3)
C2 C8 1.526(3)
C2 C3 1.527(3)
C2 C5 1.530(3)
C2 C7 1.529(3)
C9 C10 1.523(3)
C10 C11 1.524(3)
C10 C13 1.524(3)
C10 C15 1.523(3)
C10 C12 1.522(3)
C10 C14 1.524(3)
C10 C16 1.523(3)
C17 C18 1.515(3)
C18 C20 1.513(3)
C18 C22 1.516(3)
C18 C24 1.517(3)
C18 C19 1.516(3)
C18 C21 1.516(3)
C18 C23 1.514(3)
C25 C26 1.520(3)
C26 C28 1.519(3)
C26 C30 1.518(3)
C26 C32 1.520(3)
C26 C27 1.518(3)
C26 C29 1.519(3)
C26 C31 1.518(3)
C33 C34 1.512(3)
C34 C36 1.511(3)
C34 C38 1.511(3)
C34 C40 1.511(3)
C34 C35 1.510(3)
C34 C37 1.511(3)
C34 C39 1.511(3)
C41 C42 1.517(3)
C42 C43 1.514(3)
C42 C45 1.515(3)
C42 C47 1.519(3)
C42 C44 1.518(3)
C42 C46 1.515(3)
C42 C48 1.516(3)
C49 C50 1.531(3)
C50 C51 1.530(3)
C50 C53 1.533(3)
C50 C55 1.533(3)
C50 C52 1.534(3)
C50 C54 1.530(3)
C50 C56 1.530(3)
C57 C58 1.521(5)
C58 C59 1.518(7)
C58 C60 1.508(7)
C58 C61 1.523(7)
C62 C63 1.517(3)
C63 C65 1.517(3)
C63 C67 1.515(3)
C63 C69 1.517(3)
C63 C64 1.516(3)
C63 C66 1.516(3)
C63 C68 1.517(3)
C70 C71 1.514(3)
C71 C73 1.510(3)
C71 C75 1.514(3)
C71 C77 1.514(3)
C71 C72 1.514(3)
C71 C74 1.513(3)
C71 C76 1.512(3)
C78 C79 1.522(5)
C79 C80 1.536(6)
C79 C81 1.538(6)
C79 C82 1.520(7)
C83 C84 1.520(3)
C84 C85 1.521(3)
C84 C87 1.520(3)
C84 C89 1.520(3)
C84 C86 1.520(3)
C84 C88 1.520(3)
C84 C90 1.520(3)
C91 C92 1.518(3)
C92 C93 1.519(3)
C92 C95 1.519(3)
C92 C97 1.517(3)
C92 C94 1.517(3)
C92 C96 1.518(3)
C92 C98 1.518(3)
C99 C100 1.520(3)
C100 C101 1.520(4)
C100 C103 1.521(4)
C100 C105 1.519(4)
C100 C102 1.519(4)
C100 C104 1.520(4)
C100 C106 1.520(4)
C107 C108 1.526(4)
C108 C109 1.527(5)
C108 C110 1.536(5)
C108 C111 1.521(5)
C112 C113 1.527(4)
C113 C114 1.529(5)
C113 C115 1.513(6)
C113 C116 1.530(6)
